data_7047211
loop_
_publ_author_name
'Kazarina, Olga V.'
'Gourlaouen, Christophe'
'Karmazin, Lydia'
'Morozov, Alexander G.'
'Fedushkin, Igor L.'
'Dagorne, Samuel'

_publ_section_title
;
 Low valent Al(ii)-Al(ii) catalysts as highly active \e-caprolactone
 polymerization catalysts: indication of metal cooperativity through DFT
 studies.
;
_journal_issue 39
_journal_name_full 'Dalton transactions (Cambridge, England : 2003)'
_journal_page_first 13800
_journal_page_last 13808
_journal_paper_doi 10.1039/c8dt02614a
_journal_volume 47
_journal_year 2018
_chemical_formula_moiety 'C84 H100 Al2 N4 O4, C7 H8'
_chemical_formula_sum 'C91 H108 Al2 N4 O4'
_chemical_formula_weight 1375.77
_space_group_crystal_system monoclinic
_space_group_IT_number 9
_space_group_name_Hall 'C -2yc'
_space_group_name_H-M_alt 'C 1 c 1'
_symmetry_space_group_name_Hall 'C -2yc'
_symmetry_space_group_name_H-M 'C 1 c 1'
_atom_sites_solution_hydrogens geom
_atom_sites_solution_primary direct
_atom_sites_solution_secondary difmap
_audit_block_doi 10.5517/ccdc.csd.cc204vtv
_audit_creation_method SHELXL-2013
_audit_update_record
;
2018-08-02 deposited with the CCDC.
2018-08-03 downloaded from the CCDC.
;
_cell_angle_alpha 90
_cell_angle_beta 101.089(4)
_cell_angle_gamma 90
_cell_formula_units_Z 8
_cell_length_a 27.9390(17)
_cell_length_b 27.8380(16)
_cell_length_c 23.6342(13)
_cell_measurement_reflns_used 9903
_cell_measurement_temperature 173(2)
_cell_measurement_theta_max 59.76
_cell_measurement_theta_min 3.22
_cell_volume 18038.7(18)
_computing_cell_refinement 'Bruker SAINT'
_computing_data_collection 'Bruker APEX2'
_computing_data_reduction 'Bruker SAINT'
_computing_molecular_graphics 'Bruker SHELXTL'
_computing_publication_material 'Bruker SHELXTL'
_computing_structure_refinement 'SHELXL-2013 (Sheldrick, 2013)'
_computing_structure_solution 'Superflip (Palatinus & Chapuis, 2007)'
_diffrn_ambient_temperature 173(2)
_diffrn_measured_fraction_theta_full 0.969
_diffrn_measured_fraction_theta_max 0.983
_diffrn_measurement_device_type 'Bruker APEX-II CCD'
_diffrn_measurement_method '\f and \w scans'
_diffrn_radiation_type CuK\a
_diffrn_radiation_wavelength 1.54178
_diffrn_reflns_av_R_equivalents 0.1014
_diffrn_reflns_av_unetI/netI 0.1222
_diffrn_reflns_Laue_measured_fraction_full 0.969
_diffrn_reflns_Laue_measured_fraction_max 0.983
_diffrn_reflns_limit_h_max 33
_diffrn_reflns_limit_h_min -33
_diffrn_reflns_limit_k_max 19
_diffrn_reflns_limit_k_min -32
_diffrn_reflns_limit_l_max 26
_diffrn_reflns_limit_l_min -28
_diffrn_reflns_number 88917
_diffrn_reflns_point_group_measured_fraction_full 0.969
_diffrn_reflns_point_group_measured_fraction_max 0.983
_diffrn_reflns_theta_full 67.679
_diffrn_reflns_theta_max 67.104
_diffrn_reflns_theta_min 2.750
_diffrn_source 'Cu-ImuS microfocus tube'
_exptl_absorpt_coefficient_mu 0.647
_exptl_absorpt_correction_T_max 0.7528
_exptl_absorpt_correction_T_min 0.5812
_exptl_absorpt_correction_type multi-scan
_exptl_absorpt_process_details sadabs
_exptl_crystal_colour black
_exptl_crystal_density_diffrn 1.013
_exptl_crystal_description plate
_exptl_crystal_F_000 5920
_exptl_crystal_size_max 0.22
_exptl_crystal_size_mid 0.20
_exptl_crystal_size_min 0.12
_platon_squeeze_details
;
 The residual electron density was assigned to four molecules of
 the toluene solvent [896/4 = 224 e per asymmetric unit; four
 molecules of C7H8 would give 200e].
;
_refine_diff_density_max 1.230
_refine_diff_density_min -1.126
_refine_diff_density_rms 0.357
_refine_ls_abs_structure_details
;
 Refined as an inversion twin.
;
_refine_ls_abs_structure_Flack 0.47(14)
_refine_ls_extinction_coef 0.0026(2)
_refine_ls_extinction_expression Fc^*^=kFc[1+0.001xFc^2^\l^3^/sin(2\q)]^-1/4^
_refine_ls_extinction_method SHELXL
_refine_ls_goodness_of_fit_ref 1.503
_refine_ls_hydrogen_treatment constr
_refine_ls_matrix_type full
_refine_ls_number_parameters 1585
_refine_ls_number_reflns 28859
_refine_ls_number_restraints 2
_refine_ls_restrained_S_all 1.503
_refine_ls_R_factor_all 0.2097
_refine_ls_R_factor_gt 0.1809
_refine_ls_shift/su_max 0.000
_refine_ls_shift/su_mean 0.000
_refine_ls_structure_factor_coef Fsqd
_refine_ls_weighting_details 'w=1/[\s^2^(Fo^2^)+(0.2000P)^2^] where P=(Fo^2^+2Fc^2^)/3'
_refine_ls_weighting_scheme calc
_refine_ls_wR_factor_gt 0.4239
_refine_ls_wR_factor_ref 0.4421
_reflns_Friedel_coverage 0.999
_reflns_Friedel_fraction_full 0.969
_reflns_Friedel_fraction_max 0.983
_reflns_number_gt 17825
_reflns_number_total 28859
_reflns_threshold_expression 'I > 2\s(I)'
_cod_data_source_file c8dt02614a3.cif
_cod_data_source_block sdok160923
_cod_depositor_comments 'Adding full bibliography for 7047211--7047213.cif.'
_cod_database_code 7047211
_shelx_space_group_comment
;
The symmetry employed for this shelxl refinement is uniquely defined
by the following loop, which should always be used as a source of
symmetry information in preference to the above space-group names.
They are only intended as comments.
;
_shelxl_version_number 2013-4

loop_
_space_group_symop_operation_xyz
'x, y, z'
'x, -y, z+1/2'
'x+1/2, y+1/2, z'
'x+1/2, -y+1/2, z+1/2'

loop_
_atom_site_label
_atom_site_type_symbol
_atom_site_fract_x
_atom_site_fract_y
_atom_site_fract_z
_atom_site_U_iso_or_equiv
_atom_site_adp_type
_atom_site_occupancy
_atom_site_site_symmetry_order
_atom_site_calc_flag
_atom_site_refinement_flags_posn
_atom_site_refinement_flags_adp
C1 C 0.9774(8) 0.1929(8) 0.3037(9) 0.079(8) Uani 1 1 d . .
C2 C 1.0131(5) 0.1750(7) 0.3398(7) 0.050(4) Uani 1 1 d . .
C5 C 0.9977(6) 0.2306(7) 0.2653(6) 0.048(4) Uani 1 1 d . .
C6 C 0.9802(8) 0.2609(7) 0.2233(9) 0.071(5) Uani 1 1 d . .
H6 H 0.9462 0.2633 0.2083 0.085 Uiso 1 1 calc R U
C7 C 1.0133(8) 0.2885(9) 0.2025(11) 0.091(8) Uani 1 1 d . .
H7 H 1.0022 0.3160 0.1800 0.110 Uiso 1 1 calc R U
C8 C 1.0639(7) 0.2775(8) 0.2135(8) 0.074(6) Uani 1 1 d . .
H8 H 1.0848 0.2885 0.1889 0.088 Uiso 1 1 calc R U
C3 C 1.0575(3) 0.1933(4) 0.3285(4) 0.0579(18) Uani 1 1 d G .
C4 C 1.0451(3) 0.2265(4) 0.2841(5) 0.0579(18) Uani 1 1 d G .
C9 C 1.0814(3) 0.2500(4) 0.2621(4) 0.0579(18) Uani 1 1 d G .
C10 C 1.1302(3) 0.2404(4) 0.2845(5) 0.0579(18) Uani 1 1 d G .
H10 H 1.1550 0.2564 0.2695 0.070 Uiso 1 1 calc R U
C11 C 1.1426(3) 0.2072(4) 0.3289(5) 0.0579(18) Uani 1 1 d G .
H11 H 1.1760 0.2007 0.3442 0.070 Uiso 1 1 calc R U
C12 C 1.1063(3) 0.1837(4) 0.3509(4) 0.0579(18) Uani 1 1 d G .
H12 H 1.1148 0.1611 0.3813 0.070 Uiso 1 1 calc R U
C13 C 0.8894(6) 0.1940(6) 0.2555(6) 0.046(4) Uani 1 1 d . .
C14 C 0.8888(6) 0.1687(6) 0.2050(6) 0.047(4) Uani 1 1 d . .
C15 C 0.8528(7) 0.1737(5) 0.1584(7) 0.054(4) Uani 1 1 d . .
H15 H 0.8527 0.1535 0.1260 0.065 Uiso 1 1 calc R U
C16 C 0.8153(6) 0.2082(6) 0.1562(7) 0.055(4) Uani 1 1 d . .
H16 H 0.7904 0.2130 0.1232 0.066 Uiso 1 1 calc R U
C17 C 0.8182(7) 0.2354(5) 0.2085(7) 0.051(4) Uani 1 1 d . .
H17 H 0.7951 0.2605 0.2086 0.061 Uiso 1 1 calc R U
C18 C 0.8514(6) 0.2278(5) 0.2574(6) 0.049(4) Uani 1 1 d . .
C19 C 0.9260(6) 0.1279(7) 0.2041(7) 0.058(5) Uani 1 1 d . .
H19 H 0.9529 0.1325 0.2382 0.070 Uiso 1 1 calc R U
C20 C 0.9488(13) 0.1291(13) 0.1498(12) 0.134(12) Uani 1 1 d . .
H20A H 0.9261 0.1148 0.1174 0.201 Uiso 1 1 calc R U
H20B H 0.9793 0.1108 0.1569 0.201 Uiso 1 1 calc R U
H20C H 0.9555 0.1625 0.1406 0.201 Uiso 1 1 calc R U
C21 C 0.9062(8) 0.0788(8) 0.2080(11) 0.084(6) Uani 1 1 d . .
H21A H 0.9045 0.0717 0.2481 0.126 Uiso 1 1 calc R U
H21B H 0.9276 0.0554 0.1942 0.126 Uiso 1 1 calc R U
H21C H 0.8735 0.0768 0.1841 0.126 Uiso 1 1 calc R U
C22 C 0.8504(7) 0.2603(7) 0.3098(7) 0.058(4) Uani 1 1 d . .
H22 H 0.8636 0.2424 0.3461 0.070 Uiso 1 1 calc R U
C23 C 0.8017(8) 0.2761(13) 0.3107(9) 0.121(12) Uani 1 1 d . .
H23A H 0.7936 0.3036 0.2847 0.181 Uiso 1 1 calc R U
H23B H 0.7993 0.2855 0.3500 0.181 Uiso 1 1 calc R U
H23C H 0.7788 0.2498 0.2979 0.181 Uiso 1 1 calc R U
C24 C 0.8831(9) 0.3055(10) 0.3053(12) 0.107(10) Uani 1 1 d . .
H24A H 0.9165 0.2952 0.3047 0.161 Uiso 1 1 calc R U
H24B H 0.8832 0.3264 0.3387 0.161 Uiso 1 1 calc R U
H24C H 0.8700 0.3232 0.2699 0.161 Uiso 1 1 calc R U
C25 C 1.0397(7) 0.1076(7) 0.4072(6) 0.055(5) Uani 1 1 d . .
C26 C 1.0636(6) 0.1200(6) 0.4652(6) 0.052(4) Uani 1 1 d . .
C27 C 1.1026(6) 0.0902(7) 0.4842(8) 0.059(4) Uani 1 1 d . .
H27 H 1.1218 0.0951 0.5215 0.071 Uiso 1 1 calc R U
C28 C 1.1147(7) 0.0530(8) 0.4506(8) 0.066(5) Uani 1 1 d . .
H28 H 1.1432 0.0345 0.4638 0.079 Uiso 1 1 calc R U
C29 C 1.0855(8) 0.0428(7) 0.3975(7) 0.068(5) Uani 1 1 d . .
H29 H 1.0909 0.0149 0.3766 0.081 Uiso 1 1 calc R U
C30 C 1.0491(6) 0.0738(6) 0.3765(8) 0.052(4) Uani 1 1 d . .
C31 C 1.0510(6) 0.1600(6) 0.4994(8) 0.055(5) Uani 1 1 d . .
H31 H 1.0313 0.1841 0.4735 0.066 Uiso 1 1 calc R U
C32 C 1.0953(7) 0.1831(7) 0.5324(10) 0.075(6) Uani 1 1 d . .
H32A H 1.0860 0.2106 0.5539 0.112 Uiso 1 1 calc R U
H32B H 1.1159 0.1942 0.5058 0.112 Uiso 1 1 calc R U
H32C H 1.1135 0.1598 0.5595 0.112 Uiso 1 1 calc R U
C33 C 1.0225(8) 0.1417(5) 0.5405(10) 0.073(6) Uani 1 1 d . .
H33A H 0.9911 0.1298 0.5196 0.109 Uiso 1 1 calc R U
H33B H 1.0171 0.1676 0.5666 0.109 Uiso 1 1 calc R U
H33C H 1.0404 0.1154 0.5628 0.109 Uiso 1 1 calc R U
C34 C 1.0182(7) 0.0616(7) 0.3127(9) 0.064(5) Uani 1 1 d . .
H34 H 0.9903 0.0846 0.3038 0.076 Uiso 1 1 calc R U
C35 C 0.9974(9) 0.0104(8) 0.3182(8) 0.079(4) Uani 1 1 d . .
H35A H 0.9658 0.0074 0.2920 0.119 Uiso 1 1 calc R U
H35B H 0.9931 0.0052 0.3579 0.119 Uiso 1 1 calc R U
H35C H 1.0200 -0.0136 0.3081 0.119 Uiso 1 1 calc R U
C36 C 1.0443(9) 0.0641(9) 0.2688(8) 0.079(4) Uani 1 1 d . .
H36A H 1.0523 0.0316 0.2578 0.119 Uiso 1 1 calc R U
H36B H 1.0745 0.0822 0.2821 0.119 Uiso 1 1 calc R U
H36C H 1.0247 0.0804 0.2355 0.119 Uiso 1 1 calc R U
C37 C 0.9458(8) 0.2467(9) 0.4455(9) 0.079(3) Uani 1 1 d . .
C38 C 0.9372(8) 0.2719(9) 0.4918(9) 0.079(3) Uani 1 1 d . .
H38A H 0.9124 0.2543 0.5085 0.095 Uiso 1 1 calc R U
H38B H 0.9228 0.3033 0.4779 0.095 Uiso 1 1 calc R U
C39 C 0.9850(8) 0.2821(9) 0.5439(9) 0.079(3) Uani 1 1 d . .
H39A H 0.9734 0.2913 0.5794 0.095 Uiso 1 1 calc R U
H39B H 1.0039 0.2519 0.5521 0.095 Uiso 1 1 calc R U
C40 C 1.0135(8) 0.3153(9) 0.5314(8) 0.079(3) Uani 1 1 d . .
H40A H 1.0420 0.3163 0.5636 0.095 Uiso 1 1 calc R U
H40B H 0.9960 0.3461 0.5327 0.095 Uiso 1 1 calc R U
C41 C 1.0351(8) 0.3161(9) 0.4728(8) 0.079(3) Uani 1 1 d . .
H41A H 1.0490 0.3483 0.4686 0.095 Uiso 1 1 calc R U
H41B H 1.0621 0.2926 0.4766 0.095 Uiso 1 1 calc R U
C42 C 0.9987(8) 0.3048(9) 0.4184(9) 0.079(3) Uani 1 1 d . .
H42A H 0.9718 0.3285 0.4151 0.095 Uiso 1 1 calc R U
H42B H 1.0150 0.3102 0.3853 0.095 Uiso 1 1 calc R U
C43 C 0.7905(5) 0.0731(6) 0.4442(6) 0.043(4) Uani 1 1 d . .
C44 C 0.8284(5) 0.0519(5) 0.4799(6) 0.034(3) Uani 1 1 d . .
C45 C 0.8053(6) 0.0197(5) 0.5194(7) 0.047(4) Uani 1 1 d . .
C46 C 0.7527(5) 0.0257(5) 0.5014(6) 0.041(3) Uani 1 1 d . .
C47 C 0.7418(5) 0.0603(6) 0.4550(6) 0.046(4) Uani 1 1 d . .
C48 C 0.6947(6) 0.0695(6) 0.4324(7) 0.054(4) Uani 1 1 d . .
H48 H 0.6853 0.0903 0.4004 0.065 Uiso 1 1 calc R U
C49 C 0.6590(5) 0.0451(5) 0.4608(6) 0.041(3) Uani 1 1 d . .
H49 H 0.6255 0.0514 0.4458 0.049 Uiso 1 1 calc R U
C50 C 0.6687(7) 0.0151(8) 0.5054(8) 0.069(5) Uani 1 1 d . .
H50 H 0.6434 0.0027 0.5229 0.083 Uiso 1 1 calc R U
C51 C 0.7206(5) 0.0017(7) 0.5269(7) 0.054(4) Uani 1 1 d . .
C52 C 0.7382(7) -0.0293(7) 0.5739(8) 0.065(5) Uani 1 1 d . .
H52 H 0.7160 -0.0447 0.5939 0.078 Uiso 1 1 calc R U
C53 C 0.7852(6) -0.0366(7) 0.5897(7) 0.057(3) Uani 1 1 d . .
H53 H 0.7962 -0.0591 0.6196 0.069 Uiso 1 1 calc R U
C54 C 0.8218(6) -0.0114(7) 0.5629(7) 0.057(3) Uani 1 1 d . .
H54 H 0.8557 -0.0169 0.5757 0.069 Uiso 1 1 calc R U
C55 C 0.7687(5) 0.1414(6) 0.3773(6) 0.045(3) Uani 1 1 d . .
C56 C 0.7576(5) 0.1778(6) 0.4115(6) 0.045(3) Uani 1 1 d . .
C57 C 0.7164(5) 0.2071(6) 0.3850(7) 0.047(4) Uani 1 1 d . .
H57 H 0.7083 0.2340 0.4060 0.056 Uiso 1 1 calc R U
C58 C 0.6895(5) 0.1991(7) 0.3338(8) 0.057(5) Uani 1 1 d . .
H58 H 0.6620 0.2188 0.3200 0.069 Uiso 1 1 calc R U
C59 C 0.7017(6) 0.1606(7) 0.2989(8) 0.057(4) Uani 1 1 d . .
H59 H 0.6836 0.1558 0.2610 0.068 Uiso 1 1 calc R U
C60 C 0.7400(6) 0.1307(6) 0.3211(7) 0.048(4) Uani 1 1 d . .
C61 C 0.7857(6) 0.1909(6) 0.4667(6) 0.046(4) Uani 1 1 d . .
H61 H 0.8143 0.1686 0.4727 0.055 Uiso 1 1 calc R U
C62 C 0.7591(8) 0.1800(7) 0.5185(8) 0.071(5) Uani 1 1 d . .
H62A H 0.7283 0.1978 0.5130 0.106 Uiso 1 1 calc R U
H62B H 0.7800 0.1899 0.5547 0.106 Uiso 1 1 calc R U
H62C H 0.7524 0.1455 0.5198 0.106 Uiso 1 1 calc R U
C63 C 0.8074(7) 0.2403(6) 0.4718(9) 0.065(5) Uani 1 1 d . .
H63A H 0.8307 0.2432 0.4459 0.097 Uiso 1 1 calc R U
H63B H 0.8242 0.2458 0.5116 0.097 Uiso 1 1 calc R U
H63C H 0.7814 0.2641 0.4612 0.097 Uiso 1 1 calc R U
C64 C 0.7485(6) 0.0894(6) 0.2835(7) 0.051(4) Uani 1 1 d . .
H64 H 0.7735 0.0680 0.3068 0.061 Uiso 1 1 calc R U
C65 C 0.7706(9) 0.1098(8) 0.2321(9) 0.080(6) Uani 1 1 d . .
H65A H 0.7721 0.0841 0.2041 0.121 Uiso 1 1 calc R U
H65B H 0.8035 0.1220 0.2468 0.121 Uiso 1 1 calc R U
H65C H 0.7499 0.1359 0.2133 0.121 Uiso 1 1 calc R U
C66 C 0.7019(7) 0.0592(8) 0.2637(9) 0.075(6) Uani 1 1 d . .
H66A H 0.6787 0.0774 0.2353 0.113 Uiso 1 1 calc R U
H66B H 0.6871 0.0517 0.2970 0.113 Uiso 1 1 calc R U
H66C H 0.7104 0.0292 0.2461 0.113 Uiso 1 1 calc R U
C67 C 0.9113(5) 0.0518(6) 0.5278(7) 0.048(4) Uani 1 1 d . .
C68 C 0.9471(6) 0.0149(5) 0.5295(7) 0.050(4) Uani 1 1 d . .
C69 C 0.9814(6) 0.0063(6) 0.5802(7) 0.048(4) Uani 1 1 d . .
H69 H 1.0078 -0.0152 0.5801 0.057 Uiso 1 1 calc R U
C70 C 0.9758(7) 0.0302(8) 0.6313(8) 0.071(5) Uani 1 1 d . .
H70 H 0.9947 0.0199 0.6670 0.085 Uiso 1 1 calc R U
C71 C 0.9451(7) 0.0666(9) 0.6312(7) 0.073(6) Uani 1 1 d . .
H71 H 0.9467 0.0853 0.6651 0.088 Uiso 1 1 calc R U
C72 C 0.9077(5) 0.0787(5) 0.5782(6) 0.041(3) Uani 1 1 d . .
C73 C 0.9495(6) -0.0119(7) 0.4759(8) 0.060(5) Uani 1 1 d . .
H73 H 0.9345 0.0090 0.4429 0.072 Uiso 1 1 calc R U
C74 C 0.9144(8) -0.0577(7) 0.4753(12) 0.089(5) Uani 1 1 d . .
H74A H 0.9289 -0.0802 0.5058 0.134 Uiso 1 1 calc R U
H74B H 0.9103 -0.0738 0.4378 0.134 Uiso 1 1 calc R U
H74C H 0.8825 -0.0471 0.4821 0.134 Uiso 1 1 calc R U
C75 C 1.0033(8) -0.0244(8) 0.4671(12) 0.089(5) Uani 1 1 d . .
H75A H 1.0188 0.0047 0.4558 0.134 Uiso 1 1 calc R U
H75B H 1.0017 -0.0487 0.4368 0.134 Uiso 1 1 calc R U
H75C H 1.0225 -0.0368 0.5032 0.134 Uiso 1 1 calc R U
C76 C 0.8757(6) 0.1187(6) 0.5807(8) 0.051(4) Uani 1 1 d . .
H76 H 0.8494 0.1174 0.5455 0.062 Uiso 1 1 calc R U
C77 C 0.9015(7) 0.1694(8) 0.5813(11) 0.083(6) Uani 1 1 d . .
H77A H 0.9259 0.1727 0.6169 0.124 Uiso 1 1 calc R U
H77B H 0.8771 0.1949 0.5794 0.124 Uiso 1 1 calc R U
H77C H 0.9175 0.1719 0.5480 0.124 Uiso 1 1 calc R U
C78 C 0.8506(8) 0.1180(8) 0.6340(9) 0.078(6) Uani 1 1 d . .
H78A H 0.8717 0.1014 0.6659 0.117 Uiso 1 1 calc R U
H78B H 0.8193 0.1012 0.6241 0.117 Uiso 1 1 calc R U
H78C H 0.8451 0.1510 0.6455 0.117 Uiso 1 1 calc R U
C79 C 0.8521(8) 0.0017(7) 0.3382(10) 0.074(2) Uani 1 1 d . .
C80 C 0.8614(8) -0.0214(7) 0.2908(10) 0.074(2) Uani 1 1 d . .
H80A H 0.8792 -0.0516 0.3030 0.089 Uiso 1 1 calc R U
H80B H 0.8829 -0.0010 0.2721 0.089 Uiso 1 1 calc R U
C81 C 0.8190(8) -0.0324(7) 0.2502(10) 0.074(2) Uani 1 1 d . .
H81A H 0.8301 -0.0440 0.2153 0.089 Uiso 1 1 calc R U
H81B H 0.8022 -0.0014 0.2396 0.089 Uiso 1 1 calc R U
C82 C 0.7791(8) -0.0682(7) 0.2614(9) 0.074(2) Uani 1 1 d . .
H82A H 0.7526 -0.0682 0.2270 0.089 Uiso 1 1 calc R U
H82B H 0.7936 -0.1008 0.2646 0.089 Uiso 1 1 calc R U
C83 C 0.7592(8) -0.0610(7) 0.3074(9) 0.074(2) Uani 1 1 d . .
H83A H 0.7362 -0.0874 0.3109 0.089 Uiso 1 1 calc R U
H83B H 0.7405 -0.0305 0.3028 0.089 Uiso 1 1 calc R U
C84 C 0.7990(8) -0.0586(7) 0.3625(9) 0.074(2) Uani 1 1 d . .
H84A H 0.7841 -0.0678 0.3956 0.089 Uiso 1 1 calc R U
H84B H 0.8241 -0.0830 0.3591 0.089 Uiso 1 1 calc R U
C85 C 0.3494(6) 0.0390(5) 0.4776(6) 0.042(4) Uani 1 1 d . .
C86 C 0.3675(6) 0.0058(5) 0.4417(7) 0.045(4) Uani 1 1 d . .
C87 C 0.3531(6) -0.0440(6) 0.4529(7) 0.056(5) Uani 1 1 d . .
C88 C 0.3316(6) -0.0396(6) 0.5032(7) 0.049(4) Uani 1 1 d . .
C89 C 0.3317(6) 0.0104(6) 0.5183(6) 0.045(4) Uani 1 1 d . .
C90 C 0.3073(6) 0.0110(7) 0.5689(8) 0.063(5) Uani 1 1 d . .
H90 H 0.3054 0.0419 0.5855 0.075 Uiso 1 1 calc R U
C91 C 0.2884(6) -0.0228(6) 0.5939(6) 0.047(4) Uani 1 1 d . .
H91 H 0.2751 -0.0157 0.6270 0.056 Uiso 1 1 calc R U
C92 C 0.2869(6) -0.0669(7) 0.5748(8) 0.058(5) Uani 1 1 d . .
H92 H 0.2694 -0.0907 0.5912 0.070 Uiso 1 1 calc R U
C93 C 0.3119(7) -0.0795(7) 0.5288(7) 0.058(4) Uani 1 1 d . .
C94 C 0.3172(6) -0.1262(7) 0.5009(7) 0.054(4) Uani 1 1 d . .
H94 H 0.3037 -0.1549 0.5129 0.065 Uiso 1 1 calc R U
C95 C 0.3422(6) -0.1259(5) 0.4576(8) 0.053(4) Uani 1 1 d . .
H95 H 0.3491 -0.1565 0.4434 0.063 Uiso 1 1 calc R U
C96 C 0.3583(6) -0.0885(5) 0.4321(7) 0.047(4) Uani 1 1 d . .
H96 H 0.3734 -0.0929 0.3996 0.057 Uiso 1 1 calc R U
C97 C 0.3609(6) 0.1137(6) 0.5253(8) 0.055(4) Uani 1 1 d . .
C98 C 0.3986(7) 0.1042(6) 0.5780(7) 0.053(4) Uani 1 1 d . .
C99 C 0.3969(5) 0.1367(6) 0.6249(6) 0.048(4) Uani 1 1 d . .
H99 H 0.4247 0.1363 0.6553 0.058 Uiso 1 1 calc R U
C100 C 0.3619(9) 0.1671(9) 0.6317(9) 0.080(6) Uani 1 1 d . .
H100 H 0.3602 0.1827 0.6670 0.096 Uiso 1 1 calc R U
C101 C 0.3271(8) 0.1735(7) 0.5793(7) 0.066(5) Uani 1 1 d . .
H101 H 0.3031 0.1976 0.5796 0.080 Uiso 1 1 calc R U
C102 C 0.3246(6) 0.1474(6) 0.5263(8) 0.056(4) Uani 1 1 d . .
C103 C 0.4389(5) 0.0703(6) 0.5764(7) 0.044(4) Uani 1 1 d . .
H103 H 0.4299 0.0479 0.5430 0.053 Uiso 1 1 calc R U
C104 C 0.4506(8) 0.0433(7) 0.6298(11) 0.080(6) Uani 1 1 d . .
H10A H 0.4673 0.0642 0.6607 0.120 Uiso 1 1 calc R U
H10B H 0.4719 0.0163 0.6248 0.120 Uiso 1 1 calc R U
H10C H 0.4204 0.0310 0.6399 0.120 Uiso 1 1 calc R U
C105 C 0.4899(8) 0.0959(10) 0.5742(10) 0.095(8) Uani 1 1 d . .
H10D H 0.4845 0.1230 0.5472 0.143 Uiso 1 1 calc R U
H10E H 0.5119 0.0727 0.5612 0.143 Uiso 1 1 calc R U
H10F H 0.5046 0.1076 0.6127 0.143 Uiso 1 1 calc R U
C106 C 0.2847(7) 0.1570(7) 0.4780(6) 0.058(5) Uani 1 1 d . .
H106 H 0.2976 0.1477 0.4428 0.069 Uiso 1 1 calc R U
C107 C 0.2676(11) 0.2074(10) 0.4676(13) 0.107(6) Uani 1 1 d . .
H10G H 0.2529 0.2115 0.4268 0.160 Uiso 1 1 calc R U
H10H H 0.2953 0.2294 0.4779 0.160 Uiso 1 1 calc R U
H10I H 0.2433 0.2145 0.4913 0.160 Uiso 1 1 calc R U
C108 C 0.2438(10) 0.1256(10) 0.4785(13) 0.107(6) Uani 1 1 d . .
H10J H 0.2553 0.0923 0.4838 0.160 Uiso 1 1 calc R U
H10K H 0.2206 0.1285 0.4418 0.160 Uiso 1 1 calc R U
H10L H 0.2276 0.1347 0.5103 0.160 Uiso 1 1 calc R U
C109 C 0.4163(5) -0.0078(4) 0.3706(6) 0.033(3) Uani 1 1 d . .
C110 C 0.3997(5) -0.0252(5) 0.3159(7) 0.042(3) Uani 1 1 d . .
C111 C 0.4266(7) -0.0612(5) 0.2957(8) 0.053(4) Uani 1 1 d . .
H111 H 0.4147 -0.0757 0.2593 0.063 Uiso 1 1 calc R U
C112 C 0.4714(8) -0.0764(7) 0.3287(12) 0.077(7) Uani 1 1 d . .
H112 H 0.4907 -0.0997 0.3140 0.093 Uiso 1 1 calc R U
C113 C 0.4851(5) -0.0590(5) 0.3774(8) 0.044(4) Uani 1 1 d . .
H113 H 0.5149 -0.0715 0.3986 0.052 Uiso 1 1 calc R U
C114 C 0.4630(6) -0.0234(6) 0.4055(10) 0.064(5) Uani 1 1 d . .
C115 C 0.3517(6) -0.0080(7) 0.2811(7) 0.052(4) Uani 1 1 d . .
H115 H 0.3320 0.0048 0.3090 0.062 Uiso 1 1 calc R U
C116 C 0.3241(10) -0.0469(7) 0.2496(11) 0.088(5) Uani 1 1 d . .
H11A H 0.3343 -0.0512 0.2125 0.132 Uiso 1 1 calc R U
H11B H 0.2892 -0.0392 0.2429 0.132 Uiso 1 1 calc R U
H11C H 0.3301 -0.0766 0.2721 0.132 Uiso 1 1 calc R U
C117 C 0.3603(10) 0.0331(7) 0.2427(11) 0.088(5) Uani 1 1 d . .
H11D H 0.3798 0.0218 0.2150 0.132 Uiso 1 1 calc R U
H11E H 0.3778 0.0589 0.2662 0.132 Uiso 1 1 calc R U
H11F H 0.3289 0.0452 0.2218 0.132 Uiso 1 1 calc R U
C118 C 0.4857(5) -0.0050(6) 0.4627(7) 0.048(4) Uani 1 1 d . .
H118 H 0.4623 0.0202 0.4703 0.058 Uiso 1 1 calc R U
C119 C 0.4847(7) -0.0424(9) 0.5119(10) 0.082(6) Uani 1 1 d . .
H11G H 0.4516 -0.0553 0.5085 0.123 Uiso 1 1 calc R U
H11H H 0.4945 -0.0267 0.5495 0.123 Uiso 1 1 calc R U
H11I H 0.5073 -0.0687 0.5087 0.123 Uiso 1 1 calc R U
C120 C 0.5295(9) 0.0212(15) 0.4636(9) 0.131(13) Uani 1 1 d . .
H12A H 0.5573 0.0027 0.4845 0.196 Uiso 1 1 calc R U
H12B H 0.5277 0.0520 0.4830 0.196 Uiso 1 1 calc R U
H12C H 0.5339 0.0268 0.4240 0.196 Uiso 1 1 calc R U
C121 C 0.2764(7) 0.0850(6) 0.3403(8) 0.060(5) Uani 1 1 d . .
C122 C 0.2379(9) 0.1026(10) 0.2948(11) 0.097(3) Uani 1 1 d . .
H12D H 0.2479 0.1334 0.2797 0.117 Uiso 1 1 calc R U
H12E H 0.2079 0.1083 0.3104 0.117 Uiso 1 1 calc R U
C123 C 0.2276(9) 0.0660(10) 0.2466(11) 0.097(3) Uani 1 1 d . .
H12F H 0.2582 0.0503 0.2413 0.117 Uiso 1 1 calc R U
H12G H 0.2124 0.0817 0.2099 0.117 Uiso 1 1 calc R U
C124 C 0.1876(9) 0.0237(10) 0.2670(11) 0.097(3) Uani 1 1 d . .
H12H H 0.1600 0.0405 0.2791 0.117 Uiso 1 1 calc R U
H12I H 0.1743 0.0029 0.2338 0.117 Uiso 1 1 calc R U
C125 C 0.2124(9) -0.0049(10) 0.3132(10) 0.097(3) Uani 1 1 d . .
H12J H 0.2433 -0.0162 0.3032 0.117 Uiso 1 1 calc R U
H12K H 0.1922 -0.0335 0.3168 0.117 Uiso 1 1 calc R U
C126 C 0.2249(9) 0.0217(10) 0.3754(11) 0.097(3) Uani 1 1 d . .
H12L H 0.1980 0.0435 0.3804 0.117 Uiso 1 1 calc R U
H12M H 0.2298 -0.0022 0.4070 0.117 Uiso 1 1 calc R U
C127 C 0.4419(5) 0.2477(5) 0.3366(6) 0.037(3) Uani 1 1 d . .
C128 C 0.4582(5) 0.2208(5) 0.2963(6) 0.033(3) Uani 1 1 d . .
C129 C 0.4853(6) 0.2463(6) 0.2624(6) 0.044(4) Uani 1 1 d . .
C130 C 0.4816(5) 0.2938(6) 0.2798(7) 0.051(4) Uani 1 1 d . .
C131 C 0.4546(6) 0.2979(5) 0.3252(7) 0.048(4) Uani 1 1 d . .
C132 C 0.4493(7) 0.3418(7) 0.3465(8) 0.062(5) Uani 1 1 d . .
H132 H 0.4329 0.3451 0.3780 0.074 Uiso 1 1 calc R U
C133 C 0.4677(8) 0.3838(6) 0.3233(9) 0.073(6) Uani 1 1 d . .
H133 H 0.4639 0.4144 0.3399 0.088 Uiso 1 1 calc R U
C134 C 0.4912(7) 0.3802(8) 0.2761(9) 0.072(6) Uani 1 1 d . .
H134 H 0.5023 0.4085 0.2601 0.086 Uiso 1 1 calc R U
C135 C 0.4986(6) 0.3337(6) 0.2518(7) 0.053(4) Uani 1 1 d . .
C136 C 0.5207(8) 0.3274(7) 0.2052(7) 0.069(6) Uani 1 1 d . .
H136 H 0.5304 0.3537 0.1844 0.083 Uiso 1 1 calc R U
C137 C 0.5286(9) 0.2752(8) 0.1887(12) 0.089(7) Uani 1 1 d . .
H137 H 0.5483 0.2685 0.1611 0.106 Uiso 1 1 calc R U
C138 C 0.5064(6) 0.2354(5) 0.2147(6) 0.042(4) Uani 1 1 d . .
H138 H 0.5062 0.2037 0.2000 0.051 Uiso 1 1 calc R U
C139 C 0.3930(5) 0.2599(5) 0.4064(6) 0.038(3) Uani 1 1 d . .
C140 C 0.3455(5) 0.2761(5) 0.3748(6) 0.037(3) Uani 1 1 d . .
C141 C 0.3204(6) 0.3107(6) 0.3994(8) 0.057(4) Uani 1 1 d . .
H141 H 0.2899 0.3222 0.3792 0.068 Uiso 1 1 calc R U
C142 C 0.3395(9) 0.3280(8) 0.4528(11) 0.081(7) Uani 1 1 d . .
H142 H 0.3235 0.3532 0.4689 0.097 Uiso 1 1 calc R U
C143 C 0.3781(8) 0.3109(8) 0.4805(10) 0.076(6) Uani 1 1 d . .
H143 H 0.3889 0.3213 0.5191 0.091 Uiso 1 1 calc R U
C144 C 0.4037(6) 0.2804(7) 0.4603(9) 0.065(5) Uani 1 1 d . .
C145 C 0.3230(6) 0.2551(7) 0.3122(7) 0.055(4) Uani 1 1 d . .
H145 H 0.3446 0.2283 0.3043 0.066 Uiso 1 1 calc R U
C146 C 0.3231(10) 0.2951(9) 0.2636(12) 0.106(9) Uani 1 1 d . .
H14A H 0.3250 0.2794 0.2270 0.159 Uiso 1 1 calc R U
H14B H 0.3513 0.3162 0.2750 0.159 Uiso 1 1 calc R U
H14C H 0.2930 0.3140 0.2591 0.159 Uiso 1 1 calc R U
C147 C 0.2738(5) 0.2343(6) 0.3121(8) 0.056(4) Uani 1 1 d . .
H14D H 0.2523 0.2592 0.3224 0.084 Uiso 1 1 calc R U
H14E H 0.2767 0.2080 0.3402 0.084 Uiso 1 1 calc R U
H14F H 0.2602 0.2218 0.2736 0.084 Uiso 1 1 calc R U
C148 C 0.4549(7) 0.2586(8) 0.4997(8) 0.069(6) Uani 1 1 d . .
H148 H 0.4700 0.2367 0.4747 0.082 Uiso 1 1 calc R U
C149 C 0.4461(9) 0.2328(8) 0.5453(12) 0.098(8) Uani 1 1 d . .
H14G H 0.4748 0.2339 0.5764 0.148 Uiso 1 1 calc R U
H14H H 0.4391 0.1994 0.5335 0.148 Uiso 1 1 calc R U
H14I H 0.4180 0.2465 0.5589 0.148 Uiso 1 1 calc R U
C150 C 0.4925(7) 0.3026(9) 0.5197(11) 0.095(8) Uani 1 1 d . .
H15A H 0.5118 0.2957 0.5580 0.143 Uiso 1 1 calc R U
H15B H 0.4741 0.3324 0.5211 0.143 Uiso 1 1 calc R U
H15C H 0.5142 0.3061 0.4920 0.143 Uiso 1 1 calc R U
C151 C 0.4486(5) 0.1392(5) 0.2519(6) 0.038(3) Uani 1 1 d . .
C152 C 0.4850(5) 0.1014(6) 0.2544(7) 0.047(4) Uani 1 1 d . .
C153 C 0.4836(6) 0.0755(7) 0.2041(8) 0.058(4) Uani 1 1 d . .
H153 H 0.5057 0.0495 0.2045 0.069 Uiso 1 1 calc R U
C154 C 0.4534(7) 0.0851(6) 0.1568(7) 0.059(5) Uani 1 1 d . .
H154 H 0.4528 0.0652 0.1241 0.071 Uiso 1 1 calc R U
C155 C 0.4224(8) 0.1236(7) 0.1531(7) 0.066(5) Uani 1 1 d . .
H155 H 0.4036 0.1327 0.1168 0.079 Uiso 1 1 calc R U
C156 C 0.4184(6) 0.1499(6) 0.2034(7) 0.047(4) Uani 1 1 d . .
C157 C 0.5239(6) 0.0913(6) 0.3096(8) 0.055(4) Uani 1 1 d . .
H157 H 0.5096 0.0956 0.3449 0.066 Uiso 1 1 calc R U
C158 C 0.5656(7) 0.1259(8) 0.3099(9) 0.077(6) Uani 1 1 d . .
H15D H 0.5807 0.1197 0.2765 0.116 Uiso 1 1 calc R U
H15E H 0.5899 0.1216 0.3454 0.116 Uiso 1 1 calc R U
H15F H 0.5532 0.1589 0.3082 0.116 Uiso 1 1 calc R U
C159 C 0.5433(8) 0.0387(9) 0.3061(10) 0.080(6) Uani 1 1 d . .
H15G H 0.5156 0.0166 0.2967 0.121 Uiso 1 1 calc R U
H15H H 0.5633 0.0298 0.3434 0.121 Uiso 1 1 calc R U
H15I H 0.5631 0.0369 0.2762 0.121 Uiso 1 1 calc R U
C160 C 0.3789(5) 0.1879(6) 0.2008(7) 0.045(4) Uani 1 1 d . .
H160 H 0.3892 0.2090 0.2352 0.054 Uiso 1 1 calc R U
C161 C 0.3299(6) 0.1609(6) 0.2100(7) 0.055(4) Uani 1 1 d . .
H16A H 0.3248 0.1321 0.1857 0.082 Uiso 1 1 calc R U
H16B H 0.3019 0.1826 0.1993 0.082 Uiso 1 1 calc R U
H16C H 0.3331 0.1517 0.2506 0.082 Uiso 1 1 calc R U
C162 C 0.3715(8) 0.2196(7) 0.1502(9) 0.073(5) Uani 1 1 d . .
H16D H 0.4026 0.2346 0.1469 0.110 Uiso 1 1 calc R U
H16E H 0.3478 0.2446 0.1547 0.110 Uiso 1 1 calc R U
H16F H 0.3592 0.2008 0.1155 0.110 Uiso 1 1 calc R U
C163 C 0.5342(5) 0.1710(7) 0.4392(7) 0.056(4) Uani 1 1 d . .
C164 C 0.5737(8) 0.1516(9) 0.4866(11) 0.086(3) Uani 1 1 d . .
H16G H 0.6020 0.1422 0.4694 0.104 Uiso 1 1 calc R U
H16H H 0.5613 0.1223 0.5026 0.104 Uiso 1 1 calc R U
C165 C 0.5913(8) 0.1871(9) 0.5365(11) 0.086(3) Uani 1 1 d . .
H16I H 0.5622 0.2015 0.5479 0.104 Uiso 1 1 calc R U
H16J H 0.6087 0.1685 0.5699 0.104 Uiso 1 1 calc R U
C166 C 0.6231(8) 0.2260(9) 0.5255(11) 0.086(3) Uani 1 1 d . .
H16K H 0.6559 0.2124 0.5259 0.104 Uiso 1 1 calc R U
H16L H 0.6262 0.2491 0.5578 0.104 Uiso 1 1 calc R U
C167 C 0.6077(8) 0.2531(9) 0.4702(10) 0.086(3) Uani 1 1 d . .
H16M H 0.5820 0.2758 0.4766 0.104 Uiso 1 1 calc R U
H16N H 0.6360 0.2728 0.4650 0.104 Uiso 1 1 calc R U
C168 C 0.5905(8) 0.2307(9) 0.4177(10) 0.086(3) Uani 1 1 d . .
H16O H 0.6145 0.2059 0.4120 0.104 Uiso 1 1 calc R U
H16P H 0.5897 0.2550 0.3869 0.104 Uiso 1 1 calc R U
C169 C 0.6401(8) 0.9214(9) 0.1774(10) 0.085(2) Uani 1 1 d . .
C170 C 0.6557(8) 0.9279(9) 0.1292(10) 0.085(2) Uani 1 1 d . .
H170 H 0.6436 0.9544 0.1053 0.102 Uiso 1 1 calc R U
C171 C 0.6898(8) 0.8971(9) 0.1118(10) 0.085(2) Uani 1 1 d . .
H171 H 0.7036 0.9051 0.0794 0.102 Uiso 1 1 calc R U
C172 C 0.7034(8) 0.8547(9) 0.1417(10) 0.085(2) Uani 1 1 d . .
H172 H 0.7236 0.8318 0.1278 0.102 Uiso 1 1 calc R U
C173 C 0.6859(8) 0.8464(9) 0.1946(10) 0.085(2) Uani 1 1 d . .
H173 H 0.6957 0.8199 0.2193 0.102 Uiso 1 1 calc R U
C174 C 0.6506(8) 0.8841(9) 0.2064(10) 0.085(2) Uani 1 1 d . .
H174 H 0.6350 0.8792 0.2383 0.102 Uiso 1 1 calc R U
C175 C 0.6003(8) 0.9522(9) 0.1999(10) 0.085(2) Uani 1 1 d . .
H17A H 0.5679 0.9388 0.1849 0.127 Uiso 1 1 calc R U
H17B H 0.6016 0.9855 0.1866 0.127 Uiso 1 1 calc R U
H17C H 0.6065 0.9515 0.2421 0.127 Uiso 1 1 calc R U
C176 C 0.6433(7) 0.1914(6) 0.1377(8) 0.120(4) Uani 1 1 d G .
C177 C 0.6575(6) 0.1683(7) 0.0915(8) 0.120(4) Uani 1 1 d G .
H177 H 0.6805 0.1831 0.0722 0.145 Uiso 1 1 calc R U
C178 C 0.6383(7) 0.1236(7) 0.0736(7) 0.120(4) Uani 1 1 d G .
H178 H 0.6480 0.1078 0.0421 0.145 Uiso 1 1 calc R U
C179 C 0.6047(7) 0.1019(6) 0.1020(8) 0.120(4) Uani 1 1 d G .
H179 H 0.5915 0.0713 0.0897 0.145 Uiso 1 1 calc R U
C180 C 0.5904(6) 0.1250(8) 0.1482(8) 0.120(4) Uani 1 1 d G .
H180 H 0.5675 0.1102 0.1675 0.145 Uiso 1 1 calc R U
C181 C 0.6097(7) 0.1697(7) 0.1661(7) 0.120(4) Uani 1 1 d G .
H181 H 0.5999 0.1855 0.1976 0.145 Uiso 1 1 calc R U
C182 C 0.6613(11) 0.2369(11) 0.1662(13) 0.120(4) Uani 1 1 d . .
H18A H 0.6967 0.2387 0.1696 0.181 Uiso 1 1 calc R U
H18B H 0.6532 0.2381 0.2048 0.181 Uiso 1 1 calc R U
H18C H 0.6459 0.2640 0.1433 0.181 Uiso 1 1 calc R U
N1 N 0.9262(4) 0.1888(5) 0.3085(5) 0.045(3) Uani 1 1 d . .
N2 N 0.9987(4) 0.1445(5) 0.3806(5) 0.044(3) Uani 1 1 d . .
N3 N 0.8045(4) 0.1051(4) 0.4023(5) 0.038(3) Uani 1 1 d . .
N4 N 0.8730(4) 0.0604(4) 0.4769(5) 0.040(3) Uani 1 1 d . .
N5 N 0.3603(5) 0.0844(5) 0.4770(6) 0.053(3) Uani 1 1 d . .
N6 N 0.3885(4) 0.0275(4) 0.3984(5) 0.038(3) Uani 1 1 d . .
N7 N 0.4198(4) 0.2288(4) 0.3793(5) 0.043(3) Uani 1 1 d . .
N8 N 0.4540(5) 0.1672(4) 0.3040(5) 0.048(3) Uani 1 1 d . .
O1 O 0.9292(3) 0.2041(4) 0.4336(4) 0.042(2) Uani 1 1 d . .
O2 O 0.9787(7) 0.2609(6) 0.4128(6) 0.102(6) Uani 1 1 d . .
O3 O 0.8716(4) 0.0422(4) 0.3506(5) 0.057(3) Uani 1 1 d . .
O4 O 0.8239(5) -0.0118(5) 0.3760(6) 0.073(4) Uani 1 1 d . .
O5 O 0.3181(4) 0.1028(4) 0.3505(6) 0.061(3) Uani 1 1 d . .
O6 O 0.2698(6) 0.0489(7) 0.3754(8) 0.100(5) Uani 1 1 d . .
O7 O 0.4936(4) 0.1504(4) 0.4301(5) 0.054(3) Uani 1 1 d . .
O8 O 0.5390(4) 0.2063(5) 0.4087(5) 0.064(3) Uani 1 1 d . .
Al1 Al 0.93281(16) 0.15373(17) 0.37808(19) 0.0419(11) Uani 1 1 d . .
Al2 Al 0.87122(16) 0.09296(16) 0.40645(18) 0.0391(10) Uani 1 1 d . .
Al3 Al 0.37919(15) 0.09244(16) 0.40339(17) 0.0361(10) Uani 1 1 d . .
Al4 Al 0.43267(17) 0.16094(16) 0.3747(2) 0.0435(11) Uani 1 1 d . .

loop_
_atom_site_aniso_label
_atom_site_aniso_U_11
_atom_site_aniso_U_22
_atom_site_aniso_U_33
_atom_site_aniso_U_23
_atom_site_aniso_U_13
_atom_site_aniso_U_12
C1 0.081(14) 0.097(15) 0.070(12) -0.052(12) 0.044(12) -0.072(13)
C2 0.028(7) 0.080(12) 0.038(8) 0.006(8) -0.002(6) 0.009(7)
C5 0.049(9) 0.070(11) 0.028(7) 0.003(8) 0.019(7) -0.016(8)
C6 0.073(12) 0.066(12) 0.084(14) 0.000(11) 0.039(11) -0.008(10)
C7 0.073(14) 0.080(15) 0.113(18) 0.039(14) -0.003(13) -0.037(12)
C8 0.065(12) 0.094(15) 0.063(11) 0.023(11) 0.013(9) -0.041(11)
C3 0.042(3) 0.070(5) 0.062(4) -0.010(3) 0.010(3) -0.028(3)
C4 0.042(3) 0.070(5) 0.062(4) -0.010(3) 0.010(3) -0.028(3)
C9 0.042(3) 0.070(5) 0.062(4) -0.010(3) 0.010(3) -0.028(3)
C10 0.042(3) 0.070(5) 0.062(4) -0.010(3) 0.010(3) -0.028(3)
C11 0.042(3) 0.070(5) 0.062(4) -0.010(3) 0.010(3) -0.028(3)
C12 0.042(3) 0.070(5) 0.062(4) -0.010(3) 0.010(3) -0.028(3)
C13 0.049(9) 0.068(11) 0.019(6) 0.002(7) -0.001(6) -0.014(8)
C14 0.044(8) 0.062(10) 0.036(8) -0.002(7) 0.011(7) 0.007(8)
C15 0.094(13) 0.027(8) 0.041(9) -0.010(7) 0.013(9) 0.000(8)
C16 0.062(10) 0.036(9) 0.057(10) 0.000(7) -0.014(8) -0.005(8)
C17 0.082(12) 0.020(7) 0.055(9) 0.003(7) 0.022(9) 0.014(7)
C18 0.069(10) 0.027(8) 0.040(8) 0.015(6) -0.016(7) -0.020(7)
C19 0.048(9) 0.088(14) 0.036(8) 0.003(9) 0.004(7) -0.018(9)
C20 0.16(3) 0.17(3) 0.092(18) 0.062(19) 0.07(2) 0.02(2)
C21 0.052(11) 0.087(16) 0.109(17) 0.010(13) 0.007(11) -0.002(11)
C22 0.064(11) 0.074(12) 0.033(8) -0.006(8) 0.001(7) 0.001(9)
C23 0.057(12) 0.24(4) 0.059(12) 0.060(17) -0.005(10) 0.056(17)
C24 0.103(17) 0.114(19) 0.13(2) -0.059(16) 0.088(16) -0.071(15)
C25 0.074(11) 0.070(12) 0.014(6) 0.013(7) -0.011(7) -0.039(10)
C26 0.045(8) 0.066(11) 0.033(8) 0.016(7) -0.017(7) 0.009(8)
C27 0.050(10) 0.066(12) 0.061(11) 0.004(9) 0.012(8) 0.011(9)
C28 0.060(11) 0.080(14) 0.059(11) 0.017(10) 0.012(9) 0.016(10)
C29 0.102(15) 0.055(11) 0.042(9) -0.011(8) 0.006(10) 0.010(11)
C30 0.060(10) 0.040(9) 0.057(10) 0.026(8) 0.013(8) 0.001(8)
C31 0.061(10) 0.048(10) 0.064(10) -0.035(8) 0.033(9) -0.023(8)
C32 0.063(11) 0.053(11) 0.099(15) -0.008(10) -0.009(11) 0.012(9)
C33 0.104(16) 0.017(7) 0.111(15) -0.003(9) 0.056(13) -0.003(8)
C34 0.047(9) 0.061(12) 0.078(13) -0.003(10) -0.002(9) -0.014(8)
C35 0.097(11) 0.088(11) 0.050(8) 0.011(7) 0.008(7) 0.005(9)
C36 0.097(11) 0.088(11) 0.050(8) 0.011(7) 0.008(7) 0.005(9)
C37 0.070(5) 0.098(7) 0.064(5) -0.012(5) 0.003(4) -0.030(5)
C38 0.070(5) 0.098(7) 0.064(5) -0.012(5) 0.003(4) -0.030(5)
C39 0.070(5) 0.098(7) 0.064(5) -0.012(5) 0.003(4) -0.030(5)
C40 0.070(5) 0.098(7) 0.064(5) -0.012(5) 0.003(4) -0.030(5)
C41 0.070(5) 0.098(7) 0.064(5) -0.012(5) 0.003(4) -0.030(5)
C42 0.070(5) 0.098(7) 0.064(5) -0.012(5) 0.003(4) -0.030(5)
C43 0.041(8) 0.059(10) 0.034(7) -0.007(7) 0.023(6) -0.013(7)
C44 0.027(7) 0.037(8) 0.036(7) 0.012(6) -0.001(6) -0.004(6)
C45 0.058(9) 0.032(8) 0.052(9) -0.001(7) 0.010(8) 0.011(7)
C46 0.043(8) 0.045(8) 0.039(7) 0.023(6) 0.016(6) 0.009(6)
C47 0.037(7) 0.060(10) 0.047(8) 0.014(7) 0.021(6) 0.020(7)
C48 0.042(8) 0.053(10) 0.062(10) -0.008(8) -0.002(7) 0.017(7)
C49 0.033(7) 0.047(9) 0.050(8) -0.002(7) 0.025(6) -0.006(6)
C50 0.069(12) 0.087(14) 0.057(10) -0.009(10) 0.025(9) -0.021(10)
C51 0.032(7) 0.080(12) 0.052(9) 0.009(8) 0.017(7) 0.025(8)
C52 0.056(10) 0.078(13) 0.064(11) 0.038(10) 0.018(9) 0.011(9)
C53 0.045(6) 0.076(8) 0.052(7) 0.045(6) 0.011(5) -0.018(6)
C54 0.045(6) 0.076(8) 0.052(7) 0.045(6) 0.011(5) -0.018(6)
C55 0.032(5) 0.064(7) 0.039(6) -0.007(5) 0.008(4) -0.006(5)
C56 0.032(5) 0.064(7) 0.039(6) -0.007(5) 0.008(4) -0.006(5)
C57 0.025(7) 0.043(9) 0.074(11) 0.013(8) 0.010(7) 0.011(6)
C58 0.027(7) 0.067(12) 0.076(12) 0.011(10) 0.005(8) -0.008(7)
C59 0.036(8) 0.072(12) 0.054(10) 0.019(9) -0.015(7) 0.012(8)
C60 0.053(9) 0.038(8) 0.054(9) 0.011(7) 0.015(7) -0.001(7)
C61 0.049(8) 0.050(9) 0.047(9) -0.004(7) 0.033(7) 0.016(7)
C62 0.107(16) 0.056(11) 0.056(10) -0.017(9) 0.034(11) -0.005(11)
C63 0.072(11) 0.028(8) 0.088(13) -0.021(8) 0.002(10) -0.014(8)
C64 0.037(8) 0.046(9) 0.062(10) 0.026(8) -0.009(7) -0.010(7)
C65 0.105(16) 0.089(15) 0.059(11) 0.005(11) 0.044(11) -0.005(12)
C66 0.060(11) 0.079(14) 0.075(12) 0.009(11) -0.017(9) -0.032(10)
C67 0.024(7) 0.047(9) 0.069(11) 0.017(8) -0.004(7) 0.006(6)
C68 0.065(10) 0.032(8) 0.047(9) 0.005(7) -0.005(7) 0.006(7)
C69 0.043(8) 0.045(9) 0.055(9) 0.010(7) 0.009(7) 0.007(7)
C70 0.059(11) 0.073(13) 0.063(12) 0.011(10) -0.029(9) -0.008(10)
C71 0.073(13) 0.097(16) 0.038(9) 0.025(10) -0.018(8) -0.017(12)
C72 0.036(7) 0.036(8) 0.047(9) 0.004(7) -0.003(6) 0.005(6)
C73 0.044(9) 0.071(12) 0.063(10) -0.015(9) 0.001(8) 0.008(8)
C74 0.065(9) 0.058(9) 0.146(15) -0.021(9) 0.023(9) -0.003(7)
C75 0.065(9) 0.058(9) 0.146(15) -0.021(9) 0.023(9) -0.003(7)
C76 0.047(9) 0.041(9) 0.064(11) -0.005(8) 0.006(8) -0.006(7)
C77 0.047(10) 0.074(14) 0.127(19) -0.024(13) 0.017(11) 0.007(9)
C78 0.080(13) 0.091(16) 0.070(12) -0.024(11) 0.030(11) 0.018(11)
C79 0.089(6) 0.047(4) 0.087(6) -0.009(4) 0.016(4) -0.013(4)
C80 0.089(6) 0.047(4) 0.087(6) -0.009(4) 0.016(4) -0.013(4)
C81 0.089(6) 0.047(4) 0.087(6) -0.009(4) 0.016(4) -0.013(4)
C82 0.089(6) 0.047(4) 0.087(6) -0.009(4) 0.016(4) -0.013(4)
C83 0.089(6) 0.047(4) 0.087(6) -0.009(4) 0.016(4) -0.013(4)
C84 0.089(6) 0.047(4) 0.087(6) -0.009(4) 0.016(4) -0.013(4)
C85 0.050(8) 0.038(8) 0.044(8) -0.001(7) 0.029(7) -0.025(7)
C86 0.050(9) 0.031(8) 0.048(9) 0.007(7) -0.001(7) -0.006(7)
C87 0.057(10) 0.069(12) 0.041(8) -0.010(8) 0.005(7) -0.054(9)
C88 0.052(9) 0.043(9) 0.049(9) -0.002(7) 0.002(7) -0.015(7)
C89 0.053(9) 0.047(9) 0.038(8) 0.002(7) 0.013(7) 0.004(7)
C90 0.052(10) 0.075(12) 0.074(11) 0.020(10) 0.043(9) 0.015(9)
C91 0.046(8) 0.063(11) 0.035(8) -0.004(7) 0.019(7) -0.009(8)
C92 0.055(10) 0.060(12) 0.063(10) 0.023(9) 0.018(8) -0.020(8)
C93 0.062(10) 0.058(11) 0.048(9) -0.016(8) -0.003(8) 0.003(9)
C94 0.048(9) 0.059(11) 0.051(9) 0.009(8) -0.004(8) -0.016(8)
C95 0.061(10) 0.024(8) 0.071(11) -0.016(8) 0.009(9) -0.012(7)
C96 0.053(9) 0.041(9) 0.039(8) -0.014(7) -0.011(7) -0.006(7)
C97 0.057(10) 0.049(10) 0.061(10) -0.006(8) 0.022(8) 0.000(8)
C98 0.076(12) 0.038(9) 0.047(9) 0.009(7) 0.013(8) -0.011(8)
C99 0.033(7) 0.070(11) 0.040(8) -0.010(8) 0.004(6) -0.016(7)
C100 0.090(15) 0.100(17) 0.052(11) -0.020(11) 0.020(11) -0.002(13)
C101 0.106(15) 0.049(10) 0.042(9) -0.005(8) 0.009(9) 0.033(10)
C102 0.053(9) 0.032(8) 0.079(12) -0.032(8) 0.004(9) 0.005(7)
C103 0.027(7) 0.056(9) 0.056(9) -0.013(8) 0.023(7) -0.001(6)
C104 0.070(12) 0.050(11) 0.130(18) 0.035(12) 0.042(13) 0.017(9)
C105 0.071(14) 0.14(2) 0.079(14) 0.001(14) 0.034(11) -0.050(14)
C106 0.077(12) 0.071(12) 0.025(7) -0.010(7) 0.010(7) 0.008(10)
C107 0.098(13) 0.113(15) 0.111(14) 0.030(12) 0.026(11) 0.014(11)
C108 0.098(13) 0.113(15) 0.111(14) 0.030(12) 0.026(11) 0.014(11)
C109 0.030(7) 0.018(6) 0.057(9) -0.011(6) 0.021(6) -0.010(5)
C110 0.044(8) 0.025(7) 0.059(9) 0.012(7) 0.019(7) 0.016(6)
C111 0.071(11) 0.017(7) 0.067(11) -0.004(7) 0.006(9) -0.006(7)
C112 0.072(13) 0.053(12) 0.123(19) 0.022(13) 0.058(14) 0.021(10)
C113 0.043(8) 0.012(6) 0.083(12) -0.013(7) 0.028(8) 0.000(6)
C114 0.053(10) 0.029(9) 0.113(16) 0.012(9) 0.028(10) 0.001(7)
C115 0.037(8) 0.069(12) 0.048(9) -0.010(8) 0.002(7) 0.001(8)
C116 0.111(13) 0.041(8) 0.116(13) 0.004(8) 0.032(10) 0.008(8)
C117 0.111(13) 0.041(8) 0.116(13) 0.004(8) 0.032(10) 0.008(8)
C118 0.027(7) 0.058(10) 0.058(10) 0.006(8) 0.007(7) 0.016(7)
C119 0.050(11) 0.102(17) 0.087(14) 0.024(13) -0.008(10) 0.026(11)
C120 0.083(16) 0.27(4) 0.036(10) 0.028(16) 0.001(10) -0.05(2)
C121 0.068(11) 0.045(10) 0.057(10) -0.004(8) -0.015(9) -0.013(9)
C122 0.072(6) 0.116(9) 0.092(7) 0.003(6) -0.012(5) 0.008(6)
C123 0.072(6) 0.116(9) 0.092(7) 0.003(6) -0.012(5) 0.008(6)
C124 0.072(6) 0.116(9) 0.092(7) 0.003(6) -0.012(5) 0.008(6)
C125 0.072(6) 0.116(9) 0.092(7) 0.003(6) -0.012(5) 0.008(6)
C126 0.072(6) 0.116(9) 0.092(7) 0.003(6) -0.012(5) 0.008(6)
C127 0.048(8) 0.033(7) 0.029(7) -0.006(6) 0.006(6) 0.006(6)
C128 0.038(7) 0.026(7) 0.033(7) -0.010(6) 0.004(6) -0.018(6)
C129 0.059(9) 0.053(10) 0.022(6) -0.004(6) 0.014(6) -0.036(8)
C130 0.032(7) 0.063(11) 0.059(10) 0.004(8) 0.011(7) 0.000(7)
C131 0.048(9) 0.039(9) 0.056(9) 0.009(7) 0.007(7) 0.020(7)
C132 0.069(11) 0.066(12) 0.056(10) -0.011(9) 0.026(9) 0.008(9)
C133 0.094(14) 0.042(10) 0.100(15) -0.008(10) 0.058(13) -0.030(10)
C134 0.064(12) 0.070(13) 0.085(14) 0.032(11) 0.023(10) 0.026(10)
C135 0.057(10) 0.045(10) 0.052(9) -0.005(8) -0.004(8) -0.012(8)
C136 0.094(14) 0.068(12) 0.048(10) -0.005(9) 0.025(10) -0.053(11)
C137 0.079(15) 0.062(13) 0.121(19) -0.017(13) 0.010(13) -0.021(11)
C138 0.076(10) 0.026(7) 0.025(7) -0.010(6) 0.007(7) -0.001(7)
C139 0.041(8) 0.031(7) 0.040(8) -0.001(6) 0.001(6) 0.005(6)
C140 0.042(7) 0.041(8) 0.032(7) 0.000(6) 0.018(6) 0.002(6)
C141 0.041(9) 0.051(10) 0.073(12) -0.004(9) -0.001(8) -0.010(8)
C142 0.089(16) 0.076(14) 0.099(17) -0.008(13) 0.070(15) 0.021(12)
C143 0.061(12) 0.085(15) 0.091(15) -0.030(12) 0.036(11) 0.011(11)
C144 0.050(10) 0.059(11) 0.085(13) 0.004(10) 0.009(9) -0.030(9)
C145 0.051(9) 0.070(12) 0.050(9) -0.025(8) 0.025(8) -0.023(8)
C146 0.104(19) 0.085(17) 0.115(19) 0.025(15) -0.012(15) 0.047(15)
C147 0.036(8) 0.049(10) 0.081(12) -0.009(9) 0.005(8) 0.011(7)
C148 0.062(11) 0.078(14) 0.058(11) -0.026(10) -0.010(9) 0.007(10)
C149 0.080(14) 0.065(13) 0.15(2) 0.062(15) 0.020(15) 0.031(11)
C150 0.059(12) 0.108(18) 0.122(18) -0.083(15) 0.027(12) -0.047(12)
C151 0.036(7) 0.024(7) 0.051(8) 0.018(6) 0.002(6) 0.000(6)
C152 0.040(8) 0.050(9) 0.058(9) 0.008(8) 0.028(7) -0.014(7)
C153 0.041(9) 0.063(11) 0.069(12) -0.023(9) 0.012(8) -0.012(8)
C154 0.096(14) 0.055(10) 0.033(8) -0.006(7) 0.027(9) 0.024(10)
C155 0.100(15) 0.055(11) 0.043(9) 0.002(8) 0.016(10) 0.006(10)
C156 0.040(8) 0.046(9) 0.057(10) -0.020(8) 0.012(7) -0.001(7)
C157 0.047(9) 0.046(10) 0.073(11) 0.034(9) 0.010(8) 0.006(7)
C158 0.055(11) 0.090(15) 0.068(12) 0.005(11) -0.033(9) -0.010(10)
C159 0.060(11) 0.100(17) 0.081(14) 0.001(12) 0.014(10) 0.016(11)
C160 0.037(8) 0.057(10) 0.043(8) 0.013(7) 0.010(6) 0.003(7)
C161 0.045(8) 0.062(11) 0.056(10) -0.020(8) 0.008(7) 0.012(8)
C162 0.067(12) 0.054(11) 0.095(15) 0.021(10) 0.005(11) -0.008(9)
C163 0.030(8) 0.087(13) 0.049(9) 0.021(9) 0.001(7) 0.004(8)
C164 0.059(5) 0.093(8) 0.104(7) -0.015(6) 0.007(5) -0.021(5)
C165 0.059(5) 0.093(8) 0.104(7) -0.015(6) 0.007(5) -0.021(5)
C166 0.059(5) 0.093(8) 0.104(7) -0.015(6) 0.007(5) -0.021(5)
C167 0.059(5) 0.093(8) 0.104(7) -0.015(6) 0.007(5) -0.021(5)
C168 0.059(5) 0.093(8) 0.104(7) -0.015(6) 0.007(5) -0.021(5)
C169 0.065(5) 0.099(6) 0.087(6) -0.013(5) 0.007(4) -0.018(4)
C170 0.065(5) 0.099(6) 0.087(6) -0.013(5) 0.007(4) -0.018(4)
C171 0.065(5) 0.099(6) 0.087(6) -0.013(5) 0.007(4) -0.018(4)
C172 0.065(5) 0.099(6) 0.087(6) -0.013(5) 0.007(4) -0.018(4)
C173 0.065(5) 0.099(6) 0.087(6) -0.013(5) 0.007(4) -0.018(4)
C174 0.065(5) 0.099(6) 0.087(6) -0.013(5) 0.007(4) -0.018(4)
C175 0.065(5) 0.099(6) 0.087(6) -0.013(5) 0.007(4) -0.018(4)
C176 0.101(8) 0.150(11) 0.106(8) 0.058(8) 0.010(6) 0.026(7)
C177 0.101(8) 0.150(11) 0.106(8) 0.058(8) 0.010(6) 0.026(7)
C178 0.101(8) 0.150(11) 0.106(8) 0.058(8) 0.010(6) 0.026(7)
C179 0.101(8) 0.150(11) 0.106(8) 0.058(8) 0.010(6) 0.026(7)
C180 0.101(8) 0.150(11) 0.106(8) 0.058(8) 0.010(6) 0.026(7)
C181 0.101(8) 0.150(11) 0.106(8) 0.058(8) 0.010(6) 0.026(7)
C182 0.101(8) 0.150(11) 0.106(8) 0.058(8) 0.010(6) 0.026(7)
N1 0.013(5) 0.069(9) 0.051(7) 0.006(6) -0.001(5) 0.008(5)
N2 0.047(7) 0.054(8) 0.031(6) 0.010(6) 0.010(5) -0.014(6)
N3 0.038(6) 0.026(6) 0.051(7) 0.004(5) 0.007(5) 0.005(5)
N4 0.051(7) 0.043(7) 0.028(6) -0.006(5) 0.013(5) -0.008(6)
N5 0.050(8) 0.060(9) 0.053(8) -0.010(7) 0.018(6) 0.011(7)
N6 0.037(6) 0.039(7) 0.038(6) -0.001(5) 0.008(5) 0.011(5)
N7 0.044(7) 0.039(7) 0.051(7) 0.012(6) 0.018(6) 0.013(5)
N8 0.069(9) 0.024(6) 0.046(7) -0.002(5) -0.003(6) -0.019(6)
O1 0.039(5) 0.041(6) 0.047(6) -0.010(5) 0.011(4) -0.008(4)
O2 0.154(15) 0.091(10) 0.084(10) -0.025(8) 0.080(11) -0.069(10)
O3 0.052(6) 0.044(6) 0.077(8) -0.003(6) 0.017(6) -0.002(5)
O4 0.061(7) 0.058(8) 0.093(9) 0.011(7) -0.001(7) -0.021(6)
O5 0.058(7) 0.051(7) 0.082(8) -0.012(6) 0.033(6) -0.009(6)
O6 0.081(10) 0.120(13) 0.117(12) 0.013(10) 0.066(10) -0.004(9)
O7 0.048(6) 0.041(6) 0.066(7) -0.001(5) -0.006(5) 0.005(5)
O8 0.043(6) 0.075(8) 0.067(7) -0.005(7) -0.005(5) -0.029(6)
Al1 0.041(2) 0.041(3) 0.045(3) 0.002(2) 0.012(2) -0.003(2)
Al2 0.043(2) 0.036(2) 0.038(2) -0.0020(19) 0.0061(19) -0.0037(19)
Al3 0.036(2) 0.038(2) 0.035(2) 0.0039(19) 0.0063(18) -0.0027(18)
Al4 0.048(3) 0.038(2) 0.048(3) 0.001(2) 0.018(2) -0.006(2)

loop_
_atom_type_symbol
_atom_type_description
_atom_type_scat_dispersion_real
_atom_type_scat_dispersion_imag
_atom_type_scat_source
C C 0.0181 0.0091 'International Tables Vol C Tables 4.2.6.8 and 6.1.1.4'
H H 0.0000 0.0000 'International Tables Vol C Tables 4.2.6.8 and 6.1.1.4'
N N 0.0311 0.0180 'International Tables Vol C Tables 4.2.6.8 and 6.1.1.4'
O O 0.0492 0.0322 'International Tables Vol C Tables 4.2.6.8 and 6.1.1.4'
Al Al 0.2130 0.2455 'International Tables Vol C Tables 4.2.6.8 and 6.1.1.4'

loop_
_geom_angle_atom_site_label_1
_geom_angle_atom_site_label_2
_geom_angle_atom_site_label_3
_geom_angle
C2 C1 N1 124.5(17)
C2 C1 C5 109.0(15)
N1 C1 C5 124(2)
C1 C2 N2 113.9(14)
C1 C2 C3 109.5(14)
N2 C2 C3 136.5(13)
C4 C5 C6 120.7(14)
C4 C5 C1 101.4(15)
C6 C5 C1 137.9(17)
C5 C6 C7 117(2)
C5 C6 H6 121.6
C7 C6 H6 121.6
C6 C7 C8 122(2)
C6 C7 H7 118.9
C8 C7 H7 118.9
C9 C8 C7 116.7(15)
C9 C8 H8 121.7
C7 C8 H8 121.7
C4 C3 C12 120.0
C4 C3 C2 106.2(9)
C12 C3 C2 133.7(9)
C5 C4 C3 113.7(9)
C5 C4 C9 126.2(9)
C3 C4 C9 120.0
C8 C9 C4 113.8(10)
C8 C9 C10 125.7(10)
C4 C9 C10 120.0
C11 C10 C9 120.0
C11 C10 H10 120.0
C9 C10 H10 120.0
C10 C11 C12 120.0
C10 C11 H11 120.0
C12 C11 H11 120.0
C11 C12 C3 120.0
C11 C12 H12 120.0
C3 C12 H12 120.0
C14 C13 C18 118.5(13)
C14 C13 N1 125.2(15)
C18 C13 N1 116.2(13)
C15 C14 C13 122.4(15)
C15 C14 C19 117.7(14)
C13 C14 C19 119.4(14)
C14 C15 C16 122.1(14)
C14 C15 H15 119.0
C16 C15 H15 119.0
C15 C16 C17 114.0(14)
C15 C16 H16 123.0
C17 C16 H16 123.0
C18 C17 C16 124.7(15)
C18 C17 H17 117.7
C16 C17 H17 117.7
C17 C18 C13 117.9(14)
C17 C18 C22 118.7(15)
C13 C18 C22 122.9(13)
C21 C19 C20 107(2)
C21 C19 C14 114.7(15)
C20 C19 C14 112.6(18)
C21 C19 H19 107.4
C20 C19 H19 107.4
C14 C19 H19 107.4
C19 C20 H20A 109.5
C19 C20 H20B 109.5
H20A C20 H20B 109.5
C19 C20 H20C 109.5
H20A C20 H20C 109.5
H20B C20 H20C 109.5
C19 C21 H21A 109.5
C19 C21 H21B 109.5
H21A C21 H21B 109.5
C19 C21 H21C 109.5
H21A C21 H21C 109.5
H21B C21 H21C 109.5
C23 C22 C18 110.8(18)
C23 C22 C24 109(2)
C18 C22 C24 108.5(14)
C23 C22 H22 109.5
C18 C22 H22 109.5
C24 C22 H22 109.5
C22 C23 H23A 109.5
C22 C23 H23B 109.5
H23A C23 H23B 109.5
C22 C23 H23C 109.5
H23A C23 H23C 109.5
H23B C23 H23C 109.5
C22 C24 H24A 109.5
C22 C24 H24B 109.5
H24A C24 H24B 109.5
C22 C24 H24C 109.5
H24A C24 H24C 109.5
H24B C24 H24C 109.5
C30 C25 C26 128.3(19)
C30 C25 N2 118.5(13)
C26 C25 N2 113.0(16)
C27 C26 C25 111.0(17)
C27 C26 C31 122.7(15)
C25 C26 C31 126.2(16)
C26 C27 C28 121.9(17)
C26 C27 H27 119.1
C28 C27 H27 119.1
C27 C28 C29 120.4(18)
C27 C28 H28 119.8
C29 C28 H28 119.8
C30 C29 C28 118.2(17)
C30 C29 H29 120.9
C28 C29 H29 120.9
C25 C30 C29 119.6(18)
C25 C30 C34 124.4(16)
C29 C30 C34 115.8(17)
C26 C31 C33 108.9(14)
C26 C31 C32 110.9(15)
C33 C31 C32 108.0(17)
C26 C31 H31 109.7
C33 C31 H31 109.7
C32 C31 H31 109.7
C31 C32 H32A 109.5
C31 C32 H32B 109.5
H32A C32 H32B 109.5
C31 C32 H32C 109.5
H32A C32 H32C 109.5
H32B C32 H32C 109.5
C31 C33 H33A 109.5
C31 C33 H33B 109.5
H33A C33 H33B 109.5
C31 C33 H33C 109.5
H33A C33 H33C 109.5
H33B C33 H33C 109.5
C36 C34 C35 111.8(19)
C36 C34 C30 115.2(16)
C35 C34 C30 104.8(15)
C36 C34 H34 108.3
C35 C34 H34 108.3
C30 C34 H34 108.3
C34 C35 H35A 109.5
C34 C35 H35B 109.5
H35A C35 H35B 109.5
C34 C35 H35C 109.5
H35A C35 H35C 109.5
H35B C35 H35C 109.5
C34 C36 H36A 109.5
C34 C36 H36B 109.5
H36A C36 H36B 109.5
C34 C36 H36C 109.5
H36A C36 H36C 109.5
H36B C36 H36C 109.5
O1 C37 C38 122.7(19)
O1 C37 O2 113.4(18)
C38 C37 O2 123.2(19)
C37 C38 C39 116(2)
C37 C38 H38A 108.2
C39 C38 H38A 108.2
C37 C38 H38B 108.2
C39 C38 H38B 108.2
H38A C38 H38B 107.4
C40 C39 C38 113.4(19)
C40 C39 H39A 108.9
C38 C39 H39A 108.9
C40 C39 H39B 108.9
C38 C39 H39B 108.9
H39A C39 H39B 107.7
C39 C40 C41 123.6(19)
C39 C40 H40A 106.4
C41 C40 H40A 106.4
C39 C40 H40B 106.4
C41 C40 H40B 106.4
H40A C40 H40B 106.5
C42 C41 C40 115.2(17)
C42 C41 H41A 108.5
C40 C41 H41A 108.5
C42 C41 H41B 108.5
C40 C41 H41B 108.5
H41A C41 H41B 107.5
O2 C42 C41 118(2)
O2 C42 H42A 107.7
C41 C42 H42A 107.7
O2 C42 H42B 107.7
C41 C42 H42B 107.7
H42A C42 H42B 107.1
C44 C43 N3 114.6(12)
C44 C43 C47 114.9(12)
N3 C43 C47 130.5(14)
N4 C44 C43 122.3(12)
N4 C44 C45 132.3(13)
C43 C44 C45 105.4(11)
C54 C45 C46 118.1(14)
C54 C45 C44 135.8(15)
C46 C45 C44 106.1(12)
C51 C46 C47 127.2(13)
C51 C46 C45 122.2(13)
C47 C46 C45 110.6(12)
C48 C47 C46 118.4(14)
C48 C47 C43 138.4(15)
C46 C47 C43 103.0(12)
C47 C48 C49 115.4(15)
C47 C48 H48 122.3
C49 C48 H48 122.3
C50 C49 C48 126.6(15)
C50 C49 H49 116.7
C48 C49 H49 116.7
C49 C50 C51 117.7(15)
C49 C50 H50 121.1
C51 C50 H50 121.1
C46 C51 C52 119.4(14)
C46 C51 C50 114.3(14)
C52 C51 C50 126.0(15)
C53 C52 C51 119.6(15)
C53 C52 H52 120.2
C51 C52 H52 120.2
C52 C53 C54 122.9(15)
C52 C53 H53 118.5
C54 C53 H53 118.5
C45 C54 C53 117.6(15)
C45 C54 H54 121.2
C53 C54 H54 121.2
C56 C55 C60 123.1(14)
C56 C55 N3 119.2(13)
C60 C55 N3 116.3(13)
C55 C56 C61 125.3(14)
C55 C56 C57 114.3(14)
C61 C56 C57 120.1(14)
C58 C57 C56 124.6(16)
C58 C57 H57 117.7
C56 C57 H57 117.7
C57 C58 C59 120.0(16)
C57 C58 H58 120.0
C59 C58 H58 120.0
C60 C59 C58 119.1(15)
C60 C59 H59 120.4
C58 C59 H59 120.4
C59 C60 C55 118.5(15)
C59 C60 C64 116.0(15)
C55 C60 C64 125.5(14)
C56 C61 C63 116.6(14)
C56 C61 C62 113.6(14)
C63 C61 C62 110.9(13)
C56 C61 H61 104.8
C63 C61 H61 104.8
C62 C61 H61 104.8
C61 C62 H62A 109.5
C61 C62 H62B 109.5
H62A C62 H62B 109.5
C61 C62 H62C 109.5
H62A C62 H62C 109.5
H62B C62 H62C 109.5
C61 C63 H63A 109.5
C61 C63 H63B 109.5
H63A C63 H63B 109.5
C61 C63 H63C 109.5
H63A C63 H63C 109.5
H63B C63 H63C 109.5
C60 C64 C66 112.2(15)
C60 C64 C65 108.2(14)
C66 C64 C65 113.3(16)
C60 C64 H64 107.6
C66 C64 H64 107.6
C65 C64 H64 107.6
C64 C65 H65A 109.5
C64 C65 H65B 109.5
H65A C65 H65B 109.5
C64 C65 H65C 109.5
H65A C65 H65C 109.5
H65B C65 H65C 109.5
C64 C66 H66A 109.5
C64 C66 H66B 109.5
H66A C66 H66B 109.5
C64 C66 H66C 109.5
H66A C66 H66C 109.5
H66B C66 H66C 109.5
C72 C67 C68 121.0(13)
C72 C67 N4 116.2(12)
C68 C67 N4 122.5(15)
C69 C68 C67 120.5(15)
C69 C68 C73 120.4(15)
C67 C68 C73 119.0(14)
C68 C69 C70 118.6(15)
C68 C69 H69 120.7
C70 C69 H69 120.7
C71 C70 C69 122.3(16)
C71 C70 H70 118.8
C69 C70 H70 118.8
C70 C71 C72 121.3(19)
C70 C71 H71 119.4
C72 C71 H71 119.4
C67 C72 C76 125.8(14)
C67 C72 C71 115.2(15)
C76 C72 C71 118.6(16)
C68 C73 C75 114.9(16)
C68 C73 C74 106.2(16)
C75 C73 C74 114.6(16)
C68 C73 H73 106.9
C75 C73 H73 106.9
C74 C73 H73 106.9
C73 C74 H74A 109.5
C73 C74 H74B 109.5
H74A C74 H74B 109.5
C73 C74 H74C 109.5
H74A C74 H74C 109.5
H74B C74 H74C 109.5
C73 C75 H75A 109.5
C73 C75 H75B 109.5
H75A C75 H75B 109.5
C73 C75 H75C 109.5
H75A C75 H75C 109.5
H75B C75 H75C 109.5
C72 C76 C78 113.9(15)
C72 C76 C77 113.8(14)
C78 C76 C77 106.3(16)
C72 C76 H76 107.5
C78 C76 H76 107.5
C77 C76 H76 107.5
C76 C77 H77A 109.5
C76 C77 H77B 109.5
H77A C77 H77B 109.5
C76 C77 H77C 109.5
H77A C77 H77C 109.5
H77B C77 H77C 109.5
C76 C78 H78A 109.5
C76 C78 H78B 109.5
H78A C78 H78B 109.5
C76 C78 H78C 109.5
H78A C78 H78C 109.5
H78B C78 H78C 109.5
O3 C79 O4 111.9(17)
O3 C79 C80 118.1(19)
O4 C79 C80 129.9(18)
C79 C80 C81 113(2)
C79 C80 H80A 108.9
C81 C80 H80A 108.9
C79 C80 H80B 108.9
C81 C80 H80B 108.9
H80A C80 H80B 107.8
C80 C81 C82 124.0(19)
C80 C81 H81A 106.3
C82 C81 H81A 106.3
C80 C81 H81B 106.3
C82 C81 H81B 106.3
H81A C81 H81B 106.4
C83 C82 C81 118.0(17)
C83 C82 H82A 107.8
C81 C82 H82A 107.8
C83 C82 H82B 107.8
C81 C82 H82B 107.8
H82A C82 H82B 107.2
C82 C83 C84 110.4(19)
C82 C83 H83A 109.6
C84 C83 H83A 109.6
C82 C83 H83B 109.6
C84 C83 H83B 109.6
H83A C83 H83B 108.1
O4 C84 C83 116.9(16)
O4 C84 H84A 108.1
C83 C84 H84A 108.1
O4 C84 H84B 108.1
C83 C84 H84B 108.1
H84A C84 H84B 107.3
N5 C85 C89 131.9(14)
N5 C85 C86 121.2(12)
C89 C85 C86 104.8(13)
N6 C86 C85 113.8(12)
N6 C86 C87 134.1(14)
C85 C86 C87 111.3(13)
C96 C87 C88 118.2(14)
C96 C87 C86 137.7(16)
C88 C87 C86 103.8(15)
C93 C88 C87 122.9(15)
C93 C88 C89 129.1(15)
C87 C88 C89 107.9(13)
C85 C89 C88 111.1(13)
C85 C89 C90 144.9(15)
C88 C89 C90 103.5(14)
C91 C90 C89 131.1(18)
C91 C90 H90 114.4
C89 C90 H90 114.4
C90 C91 C92 121.3(16)
C90 C91 H91 119.3
C92 C91 H91 119.3
C91 C92 C93 120.2(14)
C91 C92 H92 119.9
C93 C92 H92 119.9
C88 C93 C92 114.4(15)
C88 C93 C94 114.5(15)
C92 C93 C94 130.9(17)
C95 C94 C93 116.4(15)
C95 C94 H94 121.8
C93 C94 H94 121.8
C96 C95 C94 128.6(16)
C96 C95 H95 115.7
C94 C95 H95 115.7
C95 C96 C87 118.9(16)
C95 C96 H96 120.6
C87 C96 H96 120.6
C102 C97 N5 120.9(16)
C102 C97 C98 120.6(15)
N5 C97 C98 118.1(15)
C99 C98 C103 124.2(16)
C99 C98 C97 114.1(15)
C103 C98 C97 120.8(15)
C100 C99 C98 129.0(16)
C100 C99 H99 115.5
C98 C99 H99 115.5
C99 C100 C101 111.7(16)
C99 C100 H100 124.1
C101 C100 H100 124.1
C100 C101 C102 127.0(17)
C100 C101 H101 116.5
C102 C101 H101 116.5
C97 C102 C101 116.3(16)
C97 C102 C106 124.3(15)
C101 C102 C106 119.5(14)
C104 C103 C98 110.7(13)
C104 C103 C105 101.9(15)
C98 C103 C105 114.0(16)
C104 C103 H103 110.0
C98 C103 H103 110.0
C105 C103 H103 110.0
C103 C104 H10A 109.5
C103 C104 H10B 109.5
H10A C104 H10B 109.5
C103 C104 H10C 109.5
H10A C104 H10C 109.5
H10B C104 H10C 109.5
C103 C105 H10D 109.5
C103 C105 H10E 109.5
H10D C105 H10E 109.5
C103 C105 H10F 109.5
H10D C105 H10F 109.5
H10E C105 H10F 109.5
C108 C106 C102 111.8(17)
C108 C106 C107 110(2)
C102 C106 C107 118.3(18)
C108 C106 H106 105.2
C102 C106 H106 105.2
C107 C106 H106 105.2
C106 C107 H10G 109.5
C106 C107 H10H 109.5
H10G C107 H10H 109.5
C106 C107 H10I 109.5
H10G C107 H10I 109.5
H10H C107 H10I 109.5
C106 C108 H10J 109.5
C106 C108 H10K 109.5
H10J C108 H10K 109.5
C106 C108 H10L 109.5
H10J C108 H10L 109.5
H10K C108 H10L 109.5
C110 C109 C114 121.8(13)
C110 C109 N6 122.6(12)
C114 C109 N6 115.6(13)
C109 C110 C111 117.9(14)
C109 C110 C115 120.3(12)
C111 C110 C115 121.6(15)
C110 C111 C112 120.6(17)
C110 C111 H111 119.7
C112 C111 H111 119.7
C113 C112 C111 118.8(18)
C113 C112 H112 120.6
C111 C112 H112 120.6
C112 C113 C114 129.2(18)
C112 C113 H113 115.4
C114 C113 H113 115.4
C113 C114 C109 111.5(17)
C113 C114 C118 122.1(16)
C109 C114 C118 126.4(14)
C116 C115 C117 112.8(17)
C116 C115 C110 111.8(16)
C117 C115 C110 110.0(15)
C116 C115 H115 107.3
C117 C115 H115 107.3
C110 C115 H115 107.3
C115 C116 H11A 109.5
C115 C116 H11B 109.5
H11A C116 H11B 109.5
C115 C116 H11C 109.5
H11A C116 H11C 109.5
H11B C116 H11C 109.5
C115 C117 H11D 109.5
C115 C117 H11E 109.5
H11D C117 H11E 109.5
C115 C117 H11F 109.5
H11D C117 H11F 109.5
H11E C117 H11F 109.5
C120 C118 C114 114.2(15)
C120 C118 C119 117.9(16)
C114 C118 C119 112.7(16)
C120 C118 H118 103.2
C114 C118 H118 103.2
C119 C118 H118 103.2
C118 C119 H11G 109.5
C118 C119 H11H 109.5
H11G C119 H11H 109.5
C118 C119 H11I 109.5
H11G C119 H11I 109.5
H11H C119 H11I 109.5
C118 C120 H12A 109.5
C118 C120 H12B 109.5
H12A C120 H12B 109.5
C118 C120 H12C 109.5
H12A C120 H12C 109.5
H12B C120 H12C 109.5
O5 C121 O6 114.4(16)
O5 C121 C122 122.7(19)
O6 C121 C122 122.8(19)
C121 C122 C123 110(2)
C121 C122 H12D 109.8
C123 C122 H12D 109.8
C121 C122 H12E 109.8
C123 C122 H12E 109.8
H12D C122 H12E 108.2
C122 C123 C124 106(2)
C122 C123 H12F 110.4
C124 C123 H12F 110.4
C122 C123 H12G 110.4
C124 C123 H12G 110.4
H12F C123 H12G 108.6
C125 C124 C123 110(2)
C125 C124 H12H 109.6
C123 C124 H12H 109.6
C125 C124 H12I 109.6
C123 C124 H12I 109.6
H12H C124 H12I 108.1
C124 C125 C126 115(2)
C124 C125 H12J 108.4
C126 C125 H12J 108.4
C124 C125 H12K 108.4
C126 C125 H12K 108.4
H12J C125 H12K 107.5
O6 C126 C125 106(2)
O6 C126 H12L 110.6
C125 C126 H12L 110.6
O6 C126 H12M 110.6
C125 C126 H12M 110.6
H12L C126 H12M 108.7
C128 C127 N7 123.9(12)
C128 C127 C131 105.7(12)
N7 C127 C131 130.3(12)
C127 C128 C129 114.4(12)
C127 C128 N8 114.7(11)
C129 C128 N8 129.3(13)
C130 C129 C128 103.5(13)
C130 C129 C138 120.6(13)
C128 C129 C138 135.1(14)
C129 C130 C135 123.6(14)
C129 C130 C131 112.2(14)
C135 C130 C131 123.9(16)
C132 C131 C130 117.8(15)
C132 C131 C127 138.3(15)
C130 C131 C127 103.8(13)
C131 C132 C133 121.9(16)
C131 C132 H132 119.0
C133 C132 H132 119.0
C134 C133 C132 120.3(17)
C134 C133 H133 119.8
C132 C133 H133 119.8
C133 C134 C135 120.2(17)
C133 C134 H134 119.9
C135 C134 H134 119.9
C136 C135 C130 121.0(16)
C136 C135 C134 123.6(16)
C130 C135 C134 115.4(16)
C135 C136 C137 115.8(17)
C135 C136 H136 122.1
C137 C136 H136 122.1
C138 C137 C136 121(2)
C138 C137 H137 119.4
C136 C137 H137 119.4
C129 C138 C137 116.9(15)
C129 C138 H138 121.6
C137 C138 H138 121.6
C144 C139 N7 130.5(14)
C144 C139 C140 110.9(14)
N7 C139 C140 118.6(12)
C141 C140 C139 119.0(13)
C141 C140 C145 120.1(14)
C139 C140 C145 120.9(12)
C142 C141 C140 119.7(17)
C142 C141 H141 120.1
C140 C141 H141 120.1
C143 C142 C141 120.0(18)
C143 C142 H142 120.0
C141 C142 H142 120.0
C142 C143 C144 124(2)
C142 C143 H143 118.2
C144 C143 H143 118.2
C143 C144 C139 126(2)
C143 C144 C148 121.3(19)
C139 C144 C148 112.2(16)
C147 C145 C146 113.5(17)
C147 C145 C140 110.0(12)
C146 C145 C140 110.8(15)
C147 C145 H145 107.4
C146 C145 H145 107.4
C140 C145 H145 107.4
C145 C146 H14A 109.5
C145 C146 H14B 109.5
H14A C146 H14B 109.5
C145 C146 H14C 109.5
H14A C146 H14C 109.5
H14B C146 H14C 109.5
C145 C147 H14D 109.5
C145 C147 H14E 109.5
H14D C147 H14E 109.5
C145 C147 H14F 109.5
H14D C147 H14F 109.5
H14E C147 H14F 109.5
C149 C148 C150 112.0(19)
C149 C148 C144 111.8(17)
C150 C148 C144 109.1(18)
C149 C148 H148 107.9
C150 C148 H148 107.9
C144 C148 H148 107.9
C148 C149 H14G 109.5
C148 C149 H14H 109.5
H14G C149 H14H 109.5
C148 C149 H14I 109.5
H14G C149 H14I 109.5
H14H C149 H14I 109.5
C148 C150 H15A 109.5
C148 C150 H15B 109.5
H15A C150 H15B 109.5
C148 C150 H15C 109.5
H15A C150 H15C 109.5
H15B C150 H15C 109.5
C156 C151 N8 124.4(13)
C156 C151 C152 121.5(14)
N8 C151 C152 113.4(13)
C153 C152 C151 116.0(15)
C153 C152 C157 121.7(15)
C151 C152 C157 122.4(14)
C154 C153 C152 122.7(17)
C154 C153 H153 118.7
C152 C153 H153 118.7
C153 C154 C155 121.2(16)
C153 C154 H154 119.4
C155 C154 H154 119.4
C154 C155 C156 120.0(17)
C154 C155 H155 120.0
C156 C155 H155 120.0
C151 C156 C155 118.1(15)
C151 C156 C160 121.9(14)
C155 C156 C160 120.0(15)
C158 C157 C152 107.6(12)
C158 C157 C159 108.8(16)
C152 C157 C159 108.6(16)
C158 C157 H157 110.6
C152 C157 H157 110.6
C159 C157 H157 110.6
C157 C158 H15D 109.5
C157 C158 H15E 109.5
H15D C158 H15E 109.5
C157 C158 H15F 109.5
H15D C158 H15F 109.5
H15E C158 H15F 109.5
C157 C159 H15G 109.5
C157 C159 H15H 109.5
H15G C159 H15H 109.5
C157 C159 H15I 109.5
H15G C159 H15I 109.5
H15H C159 H15I 109.5
C162 C160 C156 116.0(14)
C162 C160 C161 113.5(14)
C156 C160 C161 107.5(13)
C162 C160 H160 106.4
C156 C160 H160 106.4
C161 C160 H160 106.4
C160 C161 H16A 109.5
C160 C161 H16B 109.5
H16A C161 H16B 109.5
C160 C161 H16C 109.5
H16A C161 H16C 109.5
H16B C161 H16C 109.5
C160 C162 H16D 109.5
C160 C162 H16E 109.5
H16D C162 H16E 109.5
C160 C162 H16F 109.5
H16D C162 H16F 109.5
H16E C162 H16F 109.5
O8 C163 O7 117.3(14)
O8 C163 C164 124.6(16)
O7 C163 C164 118.1(17)
C163 C164 C165 115(2)
C163 C164 H16G 108.6
C165 C164 H16G 108.6
C163 C164 H16H 108.6
C165 C164 H16H 108.6
H16G C164 H16H 107.6
C166 C165 C164 117(2)
C166 C165 H16I 108.0
C164 C165 H16I 108.0
C166 C165 H16J 108.0
C164 C165 H16J 108.0
H16I C165 H16J 107.3
C165 C166 C167 116.5(19)
C165 C166 H16K 108.2
C167 C166 H16K 108.2
C165 C166 H16L 108.2
C167 C166 H16L 108.2
H16K C166 H16L 107.3
C168 C167 C166 123(2)
C168 C167 H16M 106.6
C166 C167 H16M 106.6
C168 C167 H16N 106.6
C166 C167 H16N 106.6
H16M C167 H16N 106.5
C167 C168 O8 117.8(18)
C167 C168 H16O 107.9
O8 C168 H16O 107.9
C167 C168 H16P 107.9
O8 C168 H16P 107.9
H16O C168 H16P 107.2
C174 C169 C170 121(3)
C174 C169 C175 112(2)
C170 C169 C175 126(2)
C169 C170 C171 122(3)
C169 C170 H170 119.0
C171 C170 H170 119.0
C172 C171 C170 120(2)
C172 C171 H171 119.8
C170 C171 H171 119.8
C171 C172 C173 118(2)
C171 C172 H172 121.0
C173 C172 H172 121.0
C172 C173 C174 113(2)
C172 C173 H173 123.4
C174 C173 H173 123.4
C169 C174 C173 125(2)
C169 C174 H174 117.6
C173 C174 H174 117.6
C169 C175 H17A 109.5
C169 C175 H17B 109.5
H17A C175 H17B 109.5
C169 C175 H17C 109.5
H17A C175 H17C 109.5
H17B C175 H17C 109.5
C177 C176 C181 120.0
C177 C176 C182 129.1(19)
C181 C176 C182 110.8(18)
C176 C177 C178 120.0
C176 C177 H177 120.0
C178 C177 H177 120.0
C177 C178 C179 120.0
C177 C178 H178 120.0
C179 C178 H178 120.0
C180 C179 C178 120.0
C180 C179 H179 120.0
C178 C179 H179 120.0
C179 C180 C181 120.0
C179 C180 H180 120.0
C181 C180 H180 120.0
C180 C181 C176 120.0
C180 C181 H181 120.0
C176 C181 H181 120.0
C176 C182 H18A 109.5
C176 C182 H18B 109.5
H18A C182 H18B 109.5
C176 C182 H18C 109.5
H18A C182 H18C 109.5
H18B C182 H18C 109.5
C1 N1 C13 117.5(13)
C1 N1 Al1 100.0(12)
C13 N1 Al1 136.8(10)
C2 N2 C25 112.9(11)
C2 N2 Al1 107.9(10)
C25 N2 Al1 138.2(9)
C43 N3 C55 116.9(11)
C43 N3 Al2 104.5(9)
C55 N3 Al2 137.6(9)
C44 N4 C67 119.2(11)
C44 N4 Al2 106.0(9)
C67 N4 Al2 133.8(9)
C85 N5 C97 121.7(14)
C85 N5 Al3 103.1(10)
C97 N5 Al3 134.9(12)
C86 N6 C109 111.4(11)
C86 N6 Al3 106.9(9)
C109 N6 Al3 140.9(9)
C139 N7 C127 117.3(11)
C139 N7 Al4 139.8(10)
C127 N7 Al4 102.5(8)
C151 N8 C128 115.5(11)
C151 N8 Al4 135.0(9)
C128 N8 Al4 104.0(9)
C37 O1 Al1 138.9(12)
C42 O2 C37 121.4(17)
C79 O3 Al2 138.8(13)
C79 O4 C84 114.2(15)
C121 O5 Al3 137.8(12)
C121 O6 C126 127.4(19)
C163 O7 Al4 133.5(11)
C163 O8 C168 117.6(15)
N2 Al1 N1 91.8(5)
N2 Al1 O1 105.1(5)
N1 Al1 O1 101.9(6)
N2 Al1 Al2 127.4(4)
N1 Al1 Al2 127.1(4)
O1 Al1 Al2 100.0(3)
N3 Al2 N4 89.4(5)
N3 Al2 O3 103.4(5)
N4 Al2 O3 104.4(5)
N3 Al2 Al1 124.8(4)
N4 Al2 Al1 129.4(4)
O3 Al2 Al1 102.1(4)
N6 Al3 N5 90.6(6)
N6 Al3 O5 103.0(5)
N5 Al3 O5 103.9(6)
N6 Al3 Al4 127.8(4)
N5 Al3 Al4 126.4(5)
O5 Al3 Al4 101.7(4)
N8 Al4 N7 93.1(5)
N8 Al4 O7 102.9(6)
N7 Al4 O7 104.9(5)
N8 Al4 Al3 126.5(4)
N7 Al4 Al3 125.6(4)
O7 Al4 Al3 100.7(4)

loop_
_geom_bond_atom_site_label_1
_geom_bond_atom_site_label_2
_geom_bond_distance
C1 C2 1.28(3)
C1 N1 1.46(2)
C1 C5 1.56(2)
C2 N2 1.40(2)
C2 C3 1.415(17)
C5 C4 1.319(17)
C5 C6 1.32(3)
C6 C7 1.37(3)
C6 H6 0.9500
C7 C8 1.42(3)
C7 H7 0.9500
C8 C9 1.39(2)
C8 H8 0.9500
C3 C4 1.3900
C3 C12 1.3900
C4 C9 1.3900
C9 C10 1.3900
C10 C11 1.3900
C10 H10 0.9500
C11 C12 1.3900
C11 H11 0.9500
C12 H12 0.9500
C13 C14 1.38(2)
C13 C18 1.43(2)
C13 N1 1.466(18)
C14 C15 1.35(2)
C14 C19 1.54(3)
C15 C16 1.42(2)
C15 H15 0.9500
C16 C17 1.44(2)
C16 H16 0.9500
C17 C18 1.35(2)
C17 H17 0.9500
C18 C22 1.54(2)
C19 C21 1.48(3)
C19 C20 1.54(3)
C19 H19 1.0000
C20 H20A 0.9800
C20 H20B 0.9800
C20 H20C 0.9800
C21 H21A 0.9800
C21 H21B 0.9800
C21 H21C 0.9800
C22 C23 1.43(3)
C22 C24 1.57(3)
C22 H22 1.0000
C23 H23A 0.9800
C23 H23B 0.9800
C23 H23C 0.9800
C24 H24A 0.9800
C24 H24B 0.9800
C24 H24C 0.9800
C25 C30 1.25(2)
C25 C26 1.45(2)
C25 N2 1.57(2)
C26 C27 1.38(2)
C26 C31 1.46(2)
C27 C28 1.39(3)
C27 H27 0.9500
C28 C29 1.39(3)
C28 H28 0.9500
C29 C30 1.35(3)
C29 H29 0.9500
C30 C34 1.62(3)
C31 C33 1.46(2)
C31 C32 1.48(3)
C31 H31 1.0000
C32 H32A 0.9800
C32 H32B 0.9800
C32 H32C 0.9800
C33 H33A 0.9800
C33 H33B 0.9800
C33 H33C 0.9800
C34 C36 1.38(3)
C34 C35 1.55(3)
C34 H34 1.0000
C35 H35A 0.9800
C35 H35B 0.9800
C35 H35C 0.9800
C36 H36A 0.9800
C36 H36B 0.9800
C36 H36C 0.9800
C37 O1 1.29(2)
C37 C38 1.36(3)
C37 O2 1.37(2)
C38 C39 1.66(3)
C38 H38A 0.9900
C38 H38B 0.9900
C39 C40 1.29(3)
C39 H39A 0.9900
C39 H39B 0.9900
C40 C41 1.61(3)
C40 H40A 0.9900
C40 H40B 0.9900
C41 C42 1.51(3)
C41 H41A 0.9900
C41 H41B 0.9900
C42 O2 1.34(2)
C42 H42A 0.9900
C42 H42B 0.9900
C43 C44 1.36(2)
C43 N3 1.439(18)
C43 C47 1.478(19)
C44 N4 1.285(17)
C44 C45 1.52(2)
C45 C54 1.36(2)
C45 C46 1.46(2)
C46 C51 1.35(2)
C46 C47 1.448(19)
C47 C48 1.34(2)
C48 C49 1.47(2)
C48 H48 0.9500
C49 C50 1.33(2)
C49 H49 0.9500
C50 C51 1.49(2)
C50 H50 0.9500
C51 C52 1.42(2)
C52 C53 1.31(2)
C52 H52 0.9500
C53 C54 1.480(18)
C53 H53 0.9500
C54 H54 0.9500
C55 C56 1.37(2)
C55 C60 1.45(2)
C55 N3 1.46(2)
C56 C61 1.43(2)
C56 C57 1.45(2)
C57 C58 1.31(2)
C57 H57 0.9500
C58 C59 1.43(3)
C58 H58 0.9500
C59 C60 1.38(2)
C59 H59 0.9500
C60 C64 1.50(2)
C61 C63 1.50(2)
C61 C62 1.58(2)
C61 H61 1.0000
C62 H62A 0.9800
C62 H62B 0.9800
C62 H62C 0.9800
C63 H63A 0.9800
C63 H63B 0.9800
C63 H63C 0.9800
C64 C66 1.55(2)
C64 C65 1.57(2)
C64 H64 1.0000
C65 H65A 0.9800
C65 H65B 0.9800
C65 H65C 0.9800
C66 H66A 0.9800
C66 H66B 0.9800
C66 H66C 0.9800
C67 C72 1.43(2)
C67 C68 1.43(2)
C67 N4 1.467(19)
C68 C69 1.40(2)
C68 C73 1.48(2)
C69 C70 1.41(3)
C69 H69 0.9500
C70 C71 1.33(3)
C70 H70 0.9500
C71 C72 1.51(2)
C71 H71 0.9500
C72 C76 1.44(2)
C73 C75 1.59(3)
C73 C74 1.61(3)
C73 H73 1.0000
C74 H74A 0.9800
C74 H74B 0.9800
C74 H74C 0.9800
C75 H75A 0.9800
C75 H75B 0.9800
C75 H75C 0.9800
C76 C78 1.55(2)
C76 C77 1.58(3)
C76 H76 1.0000
C77 H77A 0.9800
C77 H77B 0.9800
C77 H77C 0.9800
C78 H78A 0.9800
C78 H78B 0.9800
C78 H78C 0.9800
C79 O3 1.26(2)
C79 O4 1.35(2)
C79 C80 1.36(3)
C80 C81 1.41(3)
C80 H80A 0.9900
C80 H80B 0.9900
C81 C82 1.56(3)
C81 H81A 0.9900
C81 H81B 0.9900
C82 C83 1.33(3)
C82 H82A 0.9900
C82 H82B 0.9900
C83 C84 1.54(3)
C83 H83A 0.9900
C83 H83B 0.9900
C84 O4 1.48(2)
C84 H84A 0.9900
C84 H84B 0.9900
C85 N5 1.30(2)
C85 C89 1.41(2)
C85 C86 1.41(2)
C86 N6 1.410(19)
C86 C87 1.48(2)
C87 C96 1.35(2)
C87 C88 1.43(2)
C88 C93 1.42(2)
C88 C89 1.44(2)
C89 C90 1.49(2)
C90 C91 1.28(2)
C90 H90 0.9500
C91 C92 1.31(2)
C91 H91 0.9500
C92 C93 1.44(2)
C92 H92 0.9500
C93 C94 1.48(3)
C94 C95 1.34(2)
C94 H94 0.9500
C95 C96 1.33(2)
C95 H95 0.9500
C96 H96 0.9500
C97 C102 1.38(2)
C97 N5 1.40(2)
C97 C98 1.49(3)
C98 C99 1.44(2)
C98 C103 1.47(2)
C99 C100 1.33(3)
C99 H99 0.9500
C100 C101 1.43(3)
C100 H100 0.9500
C101 C102 1.44(2)
C101 H101 0.9500
C102 C106 1.46(2)
C103 C104 1.45(3)
C103 C105 1.60(2)
C103 H103 1.0000
C104 H10A 0.9800
C104 H10B 0.9800
C104 H10C 0.9800
C105 H10D 0.9800
C105 H10E 0.9800
C105 H10F 0.9800
C106 C108 1.44(3)
C106 C107 1.49(3)
C106 H106 1.0000
C107 H10G 0.9800
C107 H10H 0.9800
C107 H10I 0.9800
C108 H10J 0.9800
C108 H10K 0.9800
C108 H10L 0.9800
C109 C110 1.38(2)
C109 C114 1.47(2)
C109 N6 1.482(16)
C110 C111 1.39(2)
C110 C115 1.51(2)
C111 C112 1.40(3)
C111 H111 0.9500
C112 C113 1.24(3)
C112 H112 0.9500
C113 C114 1.40(2)
C113 H113 0.9500
C114 C118 1.47(3)
C115 C116 1.45(3)
C115 C117 1.51(3)
C115 H115 1.0000
C116 H11A 0.9800
C116 H11B 0.9800
C116 H11C 0.9800
C117 H11D 0.9800
C117 H11E 0.9800
C117 H11F 0.9800
C118 C120 1.42(3)
C118 C119 1.57(3)
C118 H118 1.0000
C119 H11G 0.9800
C119 H11H 0.9800
C119 H11I 0.9800
C120 H12A 0.9800
C120 H12B 0.9800
C120 H12C 0.9800
C121 O5 1.25(2)
C121 O6 1.34(2)
C121 C122 1.45(3)
C122 C123 1.52(4)
C122 H12D 0.9900
C122 H12E 0.9900
C123 C124 1.75(4)
C123 H12F 0.9900
C123 H12G 0.9900
C124 C125 1.42(3)
C124 H12H 0.9900
C124 H12I 0.9900
C125 C126 1.62(3)
C125 H12J 0.9900
C125 H12K 0.9900
C126 O6 1.47(3)
C126 H12L 0.9900
C126 H12M 0.9900
C127 C128 1.356(18)
C127 N7 1.387(18)
C127 C131 1.48(2)
C128 C129 1.398(18)
C128 N8 1.512(17)
C129 C130 1.39(2)
C129 C138 1.40(2)
C130 C135 1.42(2)
C130 C131 1.43(2)
C131 C132 1.34(2)
C132 C133 1.43(2)
C132 H132 0.9500
C133 C134 1.40(3)
C133 H133 0.9500
C134 C135 1.45(3)
C134 H134 0.9500
C135 C136 1.37(2)
C136 C137 1.53(3)
C136 H136 0.9500
C137 C138 1.46(3)
C137 H137 0.9500
C138 H138 0.9500
C139 C144 1.38(2)
C139 N7 1.378(18)
C139 C140 1.46(2)
C140 C141 1.38(2)
C140 C145 1.60(2)
C141 C142 1.36(3)
C141 H141 0.9500
C142 C143 1.24(3)
C142 H142 0.9500
C143 C144 1.26(3)
C143 H143 0.9500
C144 C148 1.66(3)
C145 C147 1.49(2)
C145 C146 1.60(3)
C145 H145 1.0000
C146 H14A 0.9800
C146 H14B 0.9800
C146 H14C 0.9800
C147 H14D 0.9800
C147 H14E 0.9800
C147 H14F 0.9800
C148 C149 1.36(3)
C148 C150 1.62(3)
C148 H148 1.0000
C149 H14G 0.9800
C149 H14H 0.9800
C149 H14I 0.9800
C150 H15A 0.9800
C150 H15B 0.9800
C150 H15C 0.9800
C151 C156 1.32(2)
C151 N8 1.44(2)
C151 C152 1.46(2)
C152 C153 1.38(2)
C152 C157 1.55(2)
C153 C154 1.29(3)
C153 H153 0.9500
C154 C155 1.37(3)
C154 H154 0.9500
C155 C156 1.42(2)
C155 H155 0.9500
C156 C160 1.52(2)
C157 C158 1.51(3)
C157 C159 1.57(3)
C157 H157 1.0000
C158 H15D 0.9800
C158 H15E 0.9800
C158 H15F 0.9800
C159 H15G 0.9800
C159 H15H 0.9800
C159 H15I 0.9800
C160 C162 1.47(2)
C160 C161 1.61(2)
C160 H160 1.0000
C161 H16A 0.9800
C161 H16B 0.9800
C161 H16C 0.9800
C162 H16D 0.9800
C162 H16E 0.9800
C162 H16F 0.9800
C163 O8 1.24(2)
C163 O7 1.252(19)
C163 C164 1.51(3)
C164 C165 1.55(3)
C164 H16G 0.9900
C164 H16H 0.9900
C165 C166 1.45(3)
C165 H16I 0.9900
C165 H16J 0.9900
C166 C167 1.50(3)
C166 H16K 0.9900
C166 H16L 0.9900
C167 C168 1.39(3)
C167 H16M 0.9900
C167 H16N 0.9900
C168 O8 1.57(2)
C168 H16O 0.9900
C168 H16P 0.9900
C169 C174 1.25(3)
C169 C170 1.31(3)
C169 C175 1.58(3)
C170 C171 1.40(3)
C170 H170 0.9500
C171 C172 1.39(3)
C171 H171 0.9500
C172 C173 1.44(3)
C172 H172 0.9500
C173 C174 1.50(3)
C173 H173 0.9500
C174 H174 0.9500
C175 H17A 0.9800
C175 H17B 0.9800
C175 H17C 0.9800
C176 C177 1.3900
C176 C181 1.3900
C176 C182 1.48(4)
C177 C178 1.3900
C177 H177 0.9500
C178 C179 1.3900
C178 H178 0.9500
C179 C180 1.3900
C179 H179 0.9500
C180 C181 1.3900
C180 H180 0.9500
C181 H181 0.9500
C182 H18A 0.9800
C182 H18B 0.9800
C182 H18C 0.9800
N1 Al1 1.891(13)
N2 Al1 1.849(13)
N3 Al2 1.880(12)
N4 Al2 1.888(12)
N5 Al3 1.927(14)
N6 Al3 1.833(12)
N7 Al4 1.930(13)
N8 Al4 1.889(14)
O1 Al1 1.935(11)
O3 Al2 1.935(12)
O5 Al3 1.933(14)
O7 Al4 1.958(12)
Al1 Al2 2.592(5)
Al3 Al4 2.591(5)

loop_
_geom_torsion_atom_site_label_1
_geom_torsion_atom_site_label_2
_geom_torsion_atom_site_label_3
_geom_torsion_atom_site_label_4
_geom_torsion
N1 C1 C2 N2 9(3)
C5 C1 C2 N2 173.5(13)
N1 C1 C2 C3 -168.7(15)
C5 C1 C2 C3 -4(2)
C2 C1 C5 C4 3.6(19)
N1 C1 C5 C4 167.9(15)
C2 C1 C5 C6 -178(2)
N1 C1 C5 C6 -13(3)
C4 C5 C6 C7 -2(3)
C1 C5 C6 C7 179(2)
C5 C6 C7 C8 16(4)
C6 C7 C8 C9 -24(4)
C1 C2 C3 C4 3.6(17)
N2 C2 C3 C4 -173.6(18)
C1 C2 C3 C12 -174.4(12)
N2 C2 C3 C12 8(3)
C6 C5 C4 C3 179.7(14)
C1 C5 C4 C3 -1.3(14)
C6 C5 C4 C9 -3(2)
C1 C5 C4 C9 175.7(10)
C12 C3 C4 C5 177.2(13)
C2 C3 C4 C5 -1.1(13)
C12 C3 C4 C9 0.0
C2 C3 C4 C9 -178.3(12)
C7 C8 C9 C4 16(2)
C7 C8 C9 C10 -171.5(16)
C5 C4 C9 C8 -4.2(17)
C3 C4 C9 C8 172.6(14)
C5 C4 C9 C10 -176.8(14)
C3 C4 C9 C10 0.0
C8 C9 C10 C11 -171.7(15)
C4 C9 C10 C11 0.0
C9 C10 C11 C12 0.0
C10 C11 C12 C3 0.0
C4 C3 C12 C11 0.0
C2 C3 C12 C11 177.7(16)
C18 C13 C14 C15 -2(2)
N1 C13 C14 C15 177.3(15)
C18 C13 C14 C19 -172.9(14)
N1 C13 C14 C19 6(2)
C13 C14 C15 C16 5(3)
C19 C14 C15 C16 176.3(15)
C14 C15 C16 C17 -2(2)
C15 C16 C17 C18 -4(2)
C16 C17 C18 C13 7(2)
C16 C17 C18 C22 179.2(15)
C14 C13 C18 C17 -4(2)
N1 C13 C18 C17 176.7(13)
C14 C13 C18 C22 -175.7(14)
N1 C13 C18 C22 5(2)
C15 C14 C19 C21 -70(2)
C13 C14 C19 C21 101(2)
C15 C14 C19 C20 52(3)
C13 C14 C19 C20 -136(2)
C17 C18 C22 C23 31(2)
C13 C18 C22 C23 -157.2(18)
C17 C18 C22 C24 -88(2)
C13 C18 C22 C24 83(2)
C30 C25 C26 C27 3(2)
N2 C25 C26 C27 -173.1(13)
C30 C25 C26 C31 -179.7(17)
N2 C25 C26 C31 4(2)
C25 C26 C27 C28 -1(2)
C31 C26 C27 C28 -178.5(17)
C26 C27 C28 C29 -4(3)
C27 C28 C29 C30 9(3)
C26 C25 C30 C29 1(3)
N2 C25 C30 C29 177.2(15)
C26 C25 C30 C34 177.2(15)
N2 C25 C30 C34 -7(2)
C28 C29 C30 C25 -7(3)
C28 C29 C30 C34 176.5(16)
C27 C26 C31 C33 -82(2)
C25 C26 C31 C33 101(2)
C27 C26 C31 C32 36(2)
C25 C26 C31 C32 -140.4(19)
C25 C30 C34 C36 119(2)
C29 C30 C34 C36 -65(2)
C25 C30 C34 C35 -118.0(19)
C29 C30 C34 C35 58(2)
O1 C37 C38 C39 112(2)
O2 C37 C38 C39 -57(3)
C37 C38 C39 C40 76(3)
C38 C39 C40 C41 -52(3)
C39 C40 C41 C42 45(3)
C40 C41 C42 O2 -64(3)
N3 C43 C44 N4 1(2)
C47 C43 C44 N4 -178.1(14)
N3 C43 C44 C45 -179.3(12)
C47 C43 C44 C45 1.5(17)
N4 C44 C45 C54 -2(3)
C43 C44 C45 C54 178.4(19)
N4 C44 C45 C46 179.7(16)
C43 C44 C45 C46 0.1(16)
C54 C45 C46 C51 1(2)
C44 C45 C46 C51 179.2(15)
C54 C45 C46 C47 179.7(15)
C44 C45 C46 C47 -1.7(17)
C51 C46 C47 C48 -2(3)
C45 C46 C47 C48 178.8(14)
C51 C46 C47 C43 -178.5(16)
C45 C46 C47 C43 2.5(17)
C44 C43 C47 C48 -177.6(19)
N3 C43 C47 C48 3(3)
C44 C43 C47 C46 -2.5(18)
N3 C43 C47 C46 178.5(14)
C46 C47 C48 C49 4(2)
C43 C47 C48 C49 178.5(18)
C47 C48 C49 C50 -1(2)
C48 C49 C50 C51 -5(3)
C47 C46 C51 C52 -177.0(17)
C45 C46 C51 C52 2(3)
C47 C46 C51 C50 -3(2)
C45 C46 C51 C50 176.0(15)
C49 C50 C51 C46 6(2)
C49 C50 C51 C52 179.6(18)
C46 C51 C52 C53 -4(3)
C50 C51 C52 C53 -177(2)
C51 C52 C53 C54 4(3)
C46 C45 C54 C53 -1(3)
C44 C45 C54 C53 -179.0(17)
C52 C53 C54 C45 -1(3)
C60 C55 C56 C61 -178.0(14)
N3 C55 C56 C61 16(2)
C60 C55 C56 C57 -4(2)
N3 C55 C56 C57 -170.6(12)
C55 C56 C57 C58 4(2)
C61 C56 C57 C58 177.6(15)
C56 C57 C58 C59 -3(2)
C57 C58 C59 C60 4(2)
C58 C59 C60 C55 -5(2)
C58 C59 C60 C64 176.2(14)
C56 C55 C60 C59 5(2)
N3 C55 C60 C59 171.8(13)
C56 C55 C60 C64 -175.7(14)
N3 C55 C60 C64 -9(2)
C55 C56 C61 C63 117.2(18)
C57 C56 C61 C63 -56.2(19)
C55 C56 C61 C62 -111.9(17)
C57 C56 C61 C62 74.7(19)
C59 C60 C64 C66 -53.2(19)
C55 C60 C64 C66 127.5(16)
C59 C60 C64 C65 72.5(19)
C55 C60 C64 C65 -106.8(18)
C72 C67 C68 C69 -4(2)
N4 C67 C68 C69 -176.5(14)
C72 C67 C68 C73 -179.8(15)
N4 C67 C68 C73 8(2)
C67 C68 C69 C70 8(2)
C73 C68 C69 C70 -175.7(16)
C68 C69 C70 C71 -13(3)
C69 C70 C71 C72 11(3)
C68 C67 C72 C76 175.4(15)
N4 C67 C72 C76 -12(2)
C68 C67 C72 C71 2(2)
N4 C67 C72 C71 175.5(13)
C70 C71 C72 C67 -6(3)
C70 C71 C72 C76 -179.6(18)
C69 C68 C73 C75 -34(2)
C67 C68 C73 C75 141.4(18)
C69 C68 C73 C74 93.3(19)
C67 C68 C73 C74 -90.9(19)
C67 C72 C76 C78 137.7(17)
C71 C72 C76 C78 -50(2)
C67 C72 C76 C77 -100(2)
C71 C72 C76 C77 72(2)
O3 C79 C80 C81 -122(2)
O4 C79 C80 C81 57(3)
C79 C80 C81 C82 -66(3)
C80 C81 C82 C83 55(3)
C81 C82 C83 C84 -55(2)
C82 C83 C84 O4 83(2)
N5 C85 C86 N6 -13(2)
C89 C85 C86 N6 -178.1(13)
N5 C85 C86 C87 175.9(15)
C89 C85 C86 C87 10.4(18)
N6 C86 C87 C96 9(3)
C85 C86 C87 C96 178(2)
N6 C86 C87 C88 -177.2(16)
C85 C86 C87 C88 -8.2(18)
C96 C87 C88 C93 -6(2)
C86 C87 C88 C93 179.1(15)
C96 C87 C88 C89 177.8(15)
C86 C87 C88 C89 2.5(17)
N5 C85 C89 C88 -172.0(17)
C86 C85 C89 C88 -8.8(18)
N5 C85 C89 C90 18(4)
C86 C85 C89 C90 -179(2)
C93 C88 C89 C85 -172.4(16)
C87 C88 C89 C85 3.9(19)
C93 C88 C89 C90 2(2)
C87 C88 C89 C90 178.0(14)
C85 C89 C90 C91 168(2)
C88 C89 C90 C91 -2(3)
C89 C90 C91 C92 -2(3)
C90 C91 C92 C93 7(3)
C87 C88 C93 C92 -173.1(16)
C89 C88 C93 C92 3(3)
C87 C88 C93 C94 2(2)
C89 C88 C93 C94 178.3(16)
C91 C92 C93 C88 -7(2)
C91 C92 C93 C94 177.9(18)
C88 C93 C94 C95 4(2)
C92 C93 C94 C95 178.4(18)
C93 C94 C95 C96 -8(3)
C94 C95 C96 C87 5(3)
C88 C87 C96 C95 2(2)
C86 C87 C96 C95 175.4(19)
C102 C97 C98 C99 -7(2)
N5 C97 C98 C99 178.9(14)
C102 C97 C98 C103 -176.6(15)
N5 C97 C98 C103 10(2)
C103 C98 C99 C100 -177.3(19)
C97 C98 C99 C100 14(3)
C98 C99 C100 C101 -13(3)
C99 C100 C101 C102 7(3)
N5 C97 C102 C101 176.3(16)
C98 C97 C102 C101 3(3)
N5 C97 C102 C106 -3(3)
C98 C97 C102 C106 -176.2(17)
C100 C101 C102 C97 -3(3)
C100 C101 C102 C106 177(2)
C99 C98 C103 C104 49(2)
C97 C98 C103 C104 -142.9(17)
C99 C98 C103 C105 -65(2)
C97 C98 C103 C105 103.0(18)
C97 C102 C106 C108 87(2)
C101 C102 C106 C108 -92(2)
C97 C102 C106 C107 -143(2)
C101 C102 C106 C107 38(3)
C114 C109 C110 C111 5(2)
N6 C109 C110 C111 -174.8(12)
C114 C109 C110 C115 -179.4(13)
N6 C109 C110 C115 1(2)
C109 C110 C111 C112 -5(2)
C115 C110 C111 C112 179.5(15)
C110 C111 C112 C113 4(3)
C111 C112 C113 C114 -3(3)
C112 C113 C114 C109 3(2)
C112 C113 C114 C118 -176.9(18)
C110 C109 C114 C113 -3.6(19)
N6 C109 C114 C113 176.1(12)
C110 C109 C114 C118 175.9(15)
N6 C109 C114 C118 -4(2)
C109 C110 C115 C116 -139.5(16)
C111 C110 C115 C116 36(2)
C109 C110 C115 C117 94.5(17)
C111 C110 C115 C117 -90.0(19)
C113 C114 C118 C120 67(3)
C109 C114 C118 C120 -113(2)
C113 C114 C118 C119 -71.4(19)
C109 C114 C118 C119 109.2(17)
O5 C121 C122 C123 110(2)
O6 C121 C122 C123 -72(3)
C121 C122 C123 C124 83(2)
C122 C123 C124 C125 -71(3)
C123 C124 C125 C126 73(3)
C124 C125 C126 O6 -82(3)
N7 C127 C128 C129 -171.5(13)
C131 C127 C128 C129 6.6(17)
N7 C127 C128 N8 -5(2)
C131 C127 C128 N8 173.5(12)
C127 C128 C129 C130 -5.8(18)
N8 C128 C129 C130 -170.4(14)
C127 C128 C129 C138 -175.2(18)
N8 C128 C129 C138 20(3)
C128 C129 C130 C135 -171.9(15)
C138 C129 C130 C135 -1(2)
C128 C129 C130 C131 2.5(18)
C138 C129 C130 C131 173.8(14)
C129 C130 C131 C132 178.6(16)
C135 C130 C131 C132 -7(2)
C129 C130 C131 C127 1.2(18)
C135 C130 C131 C127 175.6(15)
C128 C127 C131 C132 179(2)
N7 C127 C131 C132 -3(3)
C128 C127 C131 C130 -4.5(16)
N7 C127 C131 C130 173.5(14)
C130 C131 C132 C133 3(3)
C127 C131 C132 C133 179(2)
C131 C132 C133 C134 1(3)
C132 C133 C134 C135 -2(3)
C129 C130 C135 C136 -1(3)
C131 C130 C135 C136 -174.3(17)
C129 C130 C135 C134 179.8(16)
C131 C130 C135 C134 6(2)
C133 C134 C135 C136 179(2)
C133 C134 C135 C130 -1(3)
C130 C135 C136 C137 -4(3)
C134 C135 C136 C137 175.6(18)
C135 C136 C137 C138 10(3)
C130 C129 C138 C137 6(2)
C128 C129 C138 C137 174.5(19)
C136 C137 C138 C129 -11(3)
C144 C139 C140 C141 4.6(19)
N7 C139 C140 C141 -174.1(14)
C144 C139 C140 C145 -176.4(13)
N7 C139 C140 C145 5.0(19)
C139 C140 C141 C142 -2(2)
C145 C140 C141 C142 179.4(15)
C140 C141 C142 C143 -4(3)
C141 C142 C143 C144 6(4)
C142 C143 C144 C139 -3(4)
C142 C143 C144 C148 -180(2)
N7 C139 C144 C143 175.5(19)
C140 C139 C144 C143 -3(2)
N7 C139 C144 C148 -7(2)
C140 C139 C144 C148 174.4(13)
C141 C140 C145 C147 -57(2)
C139 C140 C145 C147 123.9(15)
C141 C140 C145 C146 69.2(19)
C139 C140 C145 C146 -109.8(18)
C143 C144 C148 C149 65(3)
C139 C144 C148 C149 -113(2)
C143 C144 C148 C150 -60(2)
C139 C144 C148 C150 122.6(16)
C156 C151 C152 C153 -5(2)
N8 C151 C152 C153 -175.8(12)
C156 C151 C152 C157 174.3(14)
N8 C151 C152 C157 3.1(18)
C151 C152 C153 C154 3(2)
C157 C152 C153 C154 -175.8(16)
C152 C153 C154 C155 3(3)
C153 C154 C155 C156 -8(3)
N8 C151 C156 C155 170.1(14)
C152 C151 C156 C155 0(2)
N8 C151 C156 C160 -12(2)
C152 C151 C156 C160 177.5(13)
C154 C155 C156 C151 7(3)
C154 C155 C156 C160 -171.1(17)
C153 C152 C157 C158 95.3(19)
C151 C152 C157 C158 -83.6(18)
C153 C152 C157 C159 -22(2)
C151 C152 C157 C159 158.8(14)
C151 C156 C160 C162 139.3(17)
C155 C156 C160 C162 -43(2)
C151 C156 C160 C161 -92.5(18)
C155 C156 C160 C161 85.1(18)
O8 C163 C164 C165 62(3)
O7 C163 C164 C165 -118(2)
C163 C164 C165 C166 -75(3)
C164 C165 C166 C167 47(3)
C165 C166 C167 C168 -44(3)
C166 C167 C168 O8 70(3)
C174 C169 C170 C171 -9(3)
C175 C169 C170 C171 -176.9(19)
C169 C170 C171 C172 8(3)
C170 C171 C172 C173 -7(3)
C171 C172 C173 C174 6(3)
C170 C169 C174 C173 8(3)
C175 C169 C174 C173 177.7(18)
C172 C173 C174 C169 -6(3)
C181 C176 C177 C178 0.0
C182 C176 C177 C178 175(2)
C176 C177 C178 C179 0.0
C177 C178 C179 C180 0.0
C178 C179 C180 C181 0.0
C179 C180 C181 C176 0.0
C177 C176 C181 C180 0.0
C182 C176 C181 C180 -176.2(17)
C2 C1 N1 C13 -157.0(18)
C5 C1 N1 C13 41(2)
C2 C1 N1 Al1 1(2)
C5 C1 N1 Al1 -161.0(13)
C14 C13 N1 C1 52(2)
C18 C13 N1 C1 -128.4(16)
C14 C13 N1 Al1 -95.1(18)
C18 C13 N1 Al1 84.4(19)
C1 C2 N2 C25 156.7(15)
C3 C2 N2 C25 -26(3)
C1 C2 N2 Al1 -14.2(19)
C3 C2 N2 Al1 162.9(18)
C30 C25 N2 C2 -72.1(18)
C26 C25 N2 C2 104.6(15)
C30 C25 N2 Al1 94.9(18)
C26 C25 N2 Al1 -88.4(17)
C44 C43 N3 C55 -158.5(13)
C47 C43 N3 C55 20(2)
C44 C43 N3 Al2 11.6(15)
C47 C43 N3 Al2 -169.4(14)
C56 C55 N3 C43 68.1(18)
C60 C55 N3 C43 -99.1(15)
C56 C55 N3 Al2 -97.7(17)
C60 C55 N3 Al2 95.1(17)
C43 C44 N4 C67 157.1(14)
C45 C44 N4 C67 -22(2)
C43 C44 N4 Al2 -13.2(17)
C45 C44 N4 Al2 167.4(14)
C72 C67 N4 C44 -60.2(19)
C68 C67 N4 C44 112.6(17)
C72 C67 N4 Al2 106.7(15)
C68 C67 N4 Al2 -80.4(19)
C89 C85 N5 C97 8(3)
C86 C85 N5 C97 -153.2(15)
C89 C85 N5 Al3 -177.9(16)
C86 C85 N5 Al3 21.1(18)
C102 C97 N5 C85 -107(2)
C98 C97 N5 C85 66(2)
C102 C97 N5 Al3 81(2)
C98 C97 N5 Al3 -105.7(18)
C85 C86 N6 C109 167.4(12)
C87 C86 N6 C109 -24(2)
C85 C86 N6 Al3 -4.4(15)
C87 C86 N6 Al3 164.5(16)
C110 C109 N6 C86 106.4(14)
C114 C109 N6 C86 -73.3(14)
C110 C109 N6 Al3 -86.0(17)
C114 C109 N6 Al3 94.3(17)
C144 C139 N7 C127 -104.7(18)
C140 C139 N7 C127 73.6(17)
C144 C139 N7 Al4 85(2)
C140 C139 N7 Al4 -97.1(17)
C128 C127 N7 C139 -161.9(14)
C131 C127 N7 C139 20(2)
C128 C127 N7 Al4 12.0(17)
C131 C127 N7 Al4 -165.6(14)
C156 C151 N8 C128 -46(2)
C152 C151 N8 C128 125.2(13)
C156 C151 N8 Al4 103.2(17)
C152 C151 N8 Al4 -86.0(17)
C127 C128 N8 C151 152.0(13)
C129 C128 N8 C151 -43(2)
C127 C128 N8 Al4 -5.9(14)
C129 C128 N8 Al4 158.7(13)
C38 C37 O1 Al1 -176.5(16)
O2 C37 O1 Al1 -6(3)
C41 C42 O2 C37 70(3)
O1 C37 O2 C42 178(2)
C38 C37 O2 C42 -11(4)
O4 C79 O3 Al2 -3(3)
C80 C79 O3 Al2 176.1(15)
O3 C79 O4 C84 178.4(17)
C80 C79 O4 C84 -1(3)
C83 C84 O4 C79 -67(2)
O6 C121 O5 Al3 2(3)
C122 C121 O5 Al3 -179.6(16)
O5 C121 O6 C126 178.3(19)
C122 C121 O6 C126 0(3)
C125 C126 O6 C121 62(3)
O8 C163 O7 Al4 1(3)
C164 C163 O7 Al4 -179.2(14)
O7 C163 O8 C168 -176.8(16)
C164 C163 O8 C168 3(3)
C167 C168 O8 C163 -66(3)
C2 N2 Al1 N1 12.4(11)
C25 N2 Al1 N1 -155.0(15)
C2 N2 Al1 O1 -90.4(11)
C25 N2 Al1 O1 102.2(15)
C2 N2 Al1 Al2 154.0(9)
C25 N2 Al1 Al2 -13.4(17)
C1 N1 Al1 N2 -7.4(11)
C13 N1 Al1 N2 143.4(16)
C1 N1 Al1 O1 98.4(10)
C13 N1 Al1 O1 -110.8(15)
C1 N1 Al1 Al2 -149.2(8)
C13 N1 Al1 Al2 1.7(18)
C43 N3 Al2 N4 -14.9(9)
C55 N3 Al2 N4 152.0(15)
C43 N3 Al2 O3 89.8(9)
C55 N3 Al2 O3 -103.3(15)
C43 N3 Al2 Al1 -154.9(7)
C55 N3 Al2 Al1 12.0(17)
C44 N4 Al2 N3 15.8(10)
C67 N4 Al2 N3 -152.3(14)
C44 N4 Al2 O3 -87.9(10)
C67 N4 Al2 O3 104.0(14)
C44 N4 Al2 Al1 152.7(8)
C67 N4 Al2 Al1 -15.4(16)
C86 N6 Al3 N5 12.7(10)
C109 N6 Al3 N5 -155.2(15)
C86 N6 Al3 O5 -91.7(9)
C109 N6 Al3 O5 100.3(15)
C86 N6 Al3 Al4 152.1(8)
C109 N6 Al3 Al4 -15.8(17)
C151 N8 Al4 N7 -141.1(15)
C128 N8 Al4 N7 10.1(9)
C151 N8 Al4 O7 112.9(15)
C128 N8 Al4 O7 -95.9(9)
C151 N8 Al4 Al3 -1.1(18)
C128 N8 Al4 Al3 150.1(7)

loop_
_platon_squeeze_void_nr
_platon_squeeze_void_average_x
_platon_squeeze_void_average_y
_platon_squeeze_void_average_z
_platon_squeeze_void_volume
_platon_squeeze_void_count_electrons
1 0.159 0.000 0.200 1248.0 304.1
2 0.662 0.132 0.911 209.6 71.9
3 0.162 0.368 0.411 209.6 71.9
4 0.659 0.500 0.524 1248.0 304.1
5 0.162 0.632 0.911 209.6 71.9
6 0.662 0.868 0.411 209.6 71.9
